data_7705273
loop_
_publ_author_name
'Kephart, Jonathan A.'
'Boggiano, Andrew C.'
'Kaminsky, Werner'
'Velian, Alexandra'

_publ_section_title
;
 Inorganic clusters as metalloligands: ligand effects on the synthesis and
 properties of ternary nanopropeller clusters.
;
_journal_issue 45
_journal_name_full 'Dalton transactions (Cambridge, England : 2003)'
_journal_page_first 16464
_journal_page_last 16473
_journal_paper_doi 10.1039/d0dt02416c
_journal_volume 49
_journal_year 2020
_chemical_absolute_configuration ad
_chemical_formula_moiety 'C90 H102.68 Co6 N6 P6 Se8 Zn2.66'
_chemical_formula_sum 'C90 H102.68 Co6 N6 P6 Se8 Zn2.66'
_chemical_formula_weight 2613.58
_chemical_name_systematic Zn3Co6Se8(Ph2PNiPr)6
_space_group_IT_number 7
_space_group_name_Hall 'P -2yac'
_space_group_name_H-M_alt 'P 1 n 1'
_symmetry_cell_setting monoclinic
_symmetry_Int_Tables_number 7
_symmetry_space_group_name_Hall 'P -2yac'
_symmetry_space_group_name_H-M 'P 1 n 1'
_atom_sites_solution_hydrogens mixed
_atom_sites_solution_primary direct
_atom_sites_solution_secondary direct
_audit_conform_dict_location ftp://ftp.iucr.org/pub/cif_core.dic
_audit_conform_dict_name cif_core.dic
_audit_conform_dict_version 2.4.3
_audit_creation_date 2018-07-12T11:13:41-00:00
_audit_creation_method 'WinGX routine CIF_UPDATE'
_audit_update_record
;
2020-07-06 deposited with the CCDC.	2020-08-25 downloaded from the CCDC.
;
_cell_angle_alpha 90
_cell_angle_beta 92.286(4)
_cell_angle_gamma 90
_cell_formula_units_Z 4
_cell_length_a 18.8172(15)
_cell_length_b 22.3972(16)
_cell_length_c 25.035(2)
_cell_measurement_reflns_used 9529
_cell_measurement_temperature 100(2)
_cell_measurement_theta_max 28.02
_cell_measurement_theta_min 2.19
_cell_measurement_wavelength 0.71073
_cell_volume 10542.7(14)
_computing_cell_refinement 'SAINT V8.34A integration software'
_computing_data_collection 'Bruker APEX2 software'
_computing_data_reduction 'SORTAV (Blessing, 1995)'
_computing_molecular_graphics 'ORTEP-3 for Windows (Farrugia, 2012)'
_computing_publication_material 'WinGX publication routines (Farrugia, 2012)'
_computing_structure_refinement 'SHELXL-2014/7 (Sheldrick, 2014)'
_computing_structure_solution 'SIR-92 (Altomare et al., 1994)'
_diffrn_ambient_temperature 100(2)
_diffrn_detector 'APEX-II CCD'
_diffrn_measured_fraction_theta_full 0.999
_diffrn_measured_fraction_theta_max 0.997
_diffrn_measurement_device '\k-geometry diffractometer'
_diffrn_measurement_device_type 'Bruker APEX-II'
_diffrn_measurement_method '\f or \w oscillation scans'
_diffrn_orient_matrix_UB_11 0.044581
_diffrn_orient_matrix_UB_12 -0.003312
_diffrn_orient_matrix_UB_13 0.022916
_diffrn_orient_matrix_UB_21 0.017812
_diffrn_orient_matrix_UB_22 -0.031783
_diffrn_orient_matrix_UB_23 -0.024125
_diffrn_orient_matrix_UB_31 0.022889
_diffrn_orient_matrix_UB_32 0.031183
_diffrn_orient_matrix_UB_33 -0.022155
_diffrn_radiation_monochromator graphite
_diffrn_radiation_probe x-ray
_diffrn_radiation_type MoK\a
_diffrn_radiation_wavelength 0.71073
_diffrn_reflns_av_R_equivalents 0.0083
_diffrn_reflns_av_unetI/netI 0.0636
_diffrn_reflns_Laue_measured_fraction_full 0.999
_diffrn_reflns_Laue_measured_fraction_max 0.997
_diffrn_reflns_limit_h_max 25
_diffrn_reflns_limit_h_min -25
_diffrn_reflns_limit_k_max 29
_diffrn_reflns_limit_k_min -29
_diffrn_reflns_limit_l_max 33
_diffrn_reflns_limit_l_min -33
_diffrn_reflns_number 51744
_diffrn_reflns_point_group_measured_fraction_full 0.999
_diffrn_reflns_point_group_measured_fraction_max 0.997
_diffrn_reflns_theta_full 25
_diffrn_reflns_theta_max 28.328
_diffrn_reflns_theta_min 1.329
_diffrn_source 'sealed x-ray tube'
_diffrn_standards_number 0
_exptl_absorpt_coefficient_mu 4.409
_exptl_absorpt_correction_T_max 0.733
_exptl_absorpt_correction_T_min 0.623
_exptl_absorpt_correction_type multi-scan
_exptl_absorpt_process_details
;
SADABS-2012/1 - Bruker AXS area detector scaling and absorption correction
;
_exptl_crystal_colour black
_exptl_crystal_density_diffrn 1.647
_exptl_crystal_density_method 'not measured'
_exptl_crystal_description piece
_exptl_crystal_F_000 5154
_exptl_crystal_size_max 0.15
_exptl_crystal_size_mid 0.1
_exptl_crystal_size_min 0.1
_refine_diff_density_max 0.758
_refine_diff_density_min -0.62
_refine_diff_density_rms 0.11
_refine_ls_abs_structure_details
;
 Refined as an inversion twin.
;
_refine_ls_abs_structure_Flack 0.437(7)
_refine_ls_extinction_method none
_refine_ls_goodness_of_fit_ref 1.018
_refine_ls_hydrogen_treatment constr
_refine_ls_matrix_type full
_refine_ls_number_constraints 0
_refine_ls_number_parameters 2168
_refine_ls_number_reflns 51716
_refine_ls_number_restraints 163
_refine_ls_restrained_S_all 1.022
_refine_ls_R_factor_all 0.0656
_refine_ls_R_factor_gt 0.0379
_refine_ls_shift/su_max 0.006
_refine_ls_shift/su_mean 0
_refine_ls_structure_factor_coef Fsqd
_refine_ls_weighting_details 'w=1/[\s^2^(Fo^2^)+(0.0227P)^2^+11.2355P] where P=(Fo^2^+2Fc^2^)/3'
_refine_ls_weighting_scheme calc
_refine_ls_wR_factor_gt 0.0703
_refine_ls_wR_factor_ref 0.0786
_reflns_Friedel_coverage 0.999
_reflns_Friedel_fraction_full 0.999
_reflns_Friedel_fraction_max 0.997
_reflns_number_gt 39503
_reflns_number_total 51716
_reflns_threshold_expression 'I > 2\s(I)'
_cod_data_source_file d0dt02416c2.cif
_cod_data_source_block shelx_CCDC5
_cod_depositor_comments 'Adding full bibliography for 7705267--7705273.cif.'
_cod_original_cell_volume 10542.8(14)
_cod_original_sg_symbol_H-M 'P n'
_cod_database_code 7705273
_shelx_estimated_absorpt_t_min 0.558
_shelx_estimated_absorpt_t_max 0.667

loop_
_symmetry_equiv_pos_as_xyz
'x, y, z'
'x+1/2, -y, z+1/2'

loop_
_atom_site_label
_atom_site_type_symbol
_atom_site_fract_x
_atom_site_fract_y
_atom_site_fract_z
_atom_site_U_iso_or_equiv
_atom_site_adp_type
_atom_site_occupancy
_atom_site_site_symmetry_order
_atom_site_calc_flag
_atom_site_refinement_flags_posn
_atom_site_refinement_flags_adp
_atom_site_refinement_flags_occupancy
_atom_site_disorder_assembly
_atom_site_disorder_group
C1 C 0.0872(5) 0.7783(4) 1.0883(4) 0.030(2) Uani 1 1 d . . . . .
H1 H 0.1321 0.7645 1.0721 0.036 Uiso 1 1 calc R U . . .
C2 C 0.0330(6) 0.7265(4) 1.0850(4) 0.032(2) Uani 1 1 d . . . . .
H2A H -0.0113 0.7391 1.1009 0.048 Uiso 1 1 calc R U . . .
H2B H 0.0525 0.6919 1.1046 0.048 Uiso 1 1 calc R U . . .
H2C H 0.0234 0.7156 1.0475 0.048 Uiso 1 1 calc R U . . .
C3 C 0.1047(6) 0.7948(5) 1.1478(4) 0.040(3) Uani 1 1 d . . . . .
H3A H 0.1382 0.8283 1.1495 0.06 Uiso 1 1 calc R U . . .
H3B H 0.126 0.7602 1.1664 0.06 Uiso 1 1 calc R U . . .
H3C H 0.0608 0.8062 1.165 0.06 Uiso 1 1 calc R U . . .
C4 C 0.0873(5) 0.7724(4) 0.9632(3) 0.030(2) Uani 1 1 d . . . . .
C5 C 0.0257(5) 0.7527(3) 0.9385(4) 0.031(2) Uani 1 1 d . . . . .
H5 H -0.0134 0.7793 0.9341 0.037 Uiso 1 1 calc R U . . .
C6 C 0.0191(6) 0.6942(4) 0.9197(3) 0.042(2) Uani 1 1 d . . . . .
H6 H -0.0236 0.6808 0.902 0.051 Uiso 1 1 calc R U . . .
C7 C 0.0781(6) 0.6558(4) 0.9278(4) 0.036(3) Uani 1 1 d . U . . .
H7 H 0.0739 0.6152 0.917 0.043 Uiso 1 1 calc R U . . .
C8 C 0.1392(6) 0.6747(4) 0.9500(4) 0.052(3) Uani 1 1 d . . . . .
H8 H 0.1787 0.6482 0.9527 0.063 Uiso 1 1 calc R U . . .
C9 C 0.1463(5) 0.7325(4) 0.9694(3) 0.036(2) Uani 1 1 d . . . . .
H9 H 0.1896 0.7454 0.9865 0.043 Uiso 1 1 calc R U . . .
C10 C 0.1827(5) 0.8618(4) 1.0050(4) 0.036(2) Uani 1 1 d . . . . .
C11 C 0.2136(5) 0.8770(4) 1.0556(4) 0.041(2) Uani 1 1 d . . . . .
H11 H 0.1849 0.8759 1.0859 0.049 Uiso 1 1 calc R U . . .
C12 C 0.2848(5) 0.8935(5) 1.0624(5) 0.066(3) Uani 1 1 d . . . . .
H12 H 0.3042 0.9028 1.097 0.08 Uiso 1 1 calc R U . . .
C13 C 0.3273(6) 0.8964(6) 1.0184(6) 0.083(4) Uani 1 1 d . . . . .
H13 H 0.3758 0.9079 1.0227 0.099 Uiso 1 1 calc R U . . .
C14 C 0.2985(5) 0.8822(6) 0.9677(5) 0.076(4) Uani 1 1 d . . . . .
H14 H 0.3273 0.8843 0.9374 0.092 Uiso 1 1 calc R U . . .
C15 C 0.2262(5) 0.8647(4) 0.9614(4) 0.052(3) Uani 1 1 d . . . . .
H15 H 0.2072 0.8549 0.9268 0.062 Uiso 1 1 calc R U . . .
C16 C 0.2036(5) 1.0578(4) 0.7634(4) 0.021(2) Uani 1 1 d . . . . .
H16 H 0.1942 1.0311 0.7319 0.025 Uiso 1 1 calc R U . . .
C17 C 0.2072(5) 1.1232(4) 0.7426(4) 0.029(2) Uani 1 1 d . . . . .
H17A H 0.1652 1.1316 0.7195 0.043 Uiso 1 1 calc R U . . .
H17B H 0.2502 1.1283 0.7221 0.043 Uiso 1 1 calc R U . . .
H17C H 0.2087 1.1508 0.773 0.043 Uiso 1 1 calc R U . . .
C18 C 0.2728(5) 1.0375(4) 0.7915(4) 0.033(3) Uani 1 1 d . . . . .
H18A H 0.2845 1.0643 0.8216 0.049 Uiso 1 1 calc R U . . .
H18B H 0.3112 1.0385 0.7663 0.049 Uiso 1 1 calc R U . . .
H18C H 0.2672 0.9967 0.8049 0.049 Uiso 1 1 calc R U . . .
C19 C 0.1363(5) 0.9309(4) 0.7743(4) 0.0195(19) Uani 1 1 d . . . . .
C20 C 0.1693(5) 0.8965(4) 0.8152(4) 0.029(2) Uani 1 1 d . . . . .
H20 H 0.1584 0.9038 0.8513 0.035 Uiso 1 1 calc R U . . .
C21 C 0.2181(5) 0.8516(4) 0.8035(4) 0.030(2) Uani 1 1 d . . . . .
H21 H 0.2408 0.8294 0.8316 0.036 Uiso 1 1 calc R U . . .
C22 C 0.2333(5) 0.8397(4) 0.7511(4) 0.031(2) Uani 1 1 d . . . . .
H22 H 0.2667 0.8095 0.743 0.037 Uiso 1 1 calc R U . . .
C23 C 0.1993(5) 0.8724(4) 0.7103(4) 0.034(3) Uani 1 1 d . . . . .
H23 H 0.2082 0.863 0.6742 0.041 Uiso 1 1 calc R U . . .
C24 C 0.1531(5) 0.9182(4) 0.7212(4) 0.029(2) Uani 1 1 d . . . . .
H24 H 0.1324 0.9412 0.6928 0.035 Uiso 1 1 calc R U . . .
C25 C 0.0293(5) 1.0107(4) 0.7328(4) 0.021(2) Uani 1 1 d . . . . .
C26 C 0.0206(5) 1.0689(4) 0.7130(4) 0.029(2) Uani 1 1 d . . . . .
H26 H 0.0471 1.1007 0.7291 0.034 Uiso 1 1 calc R U . . .
C27 C -0.0261(6) 1.0803(5) 0.6704(5) 0.041(3) Uani 1 1 d . . . . .
H27 H -0.0316 1.1199 0.6572 0.05 Uiso 1 1 calc R U . . .
C28 C -0.0652(6) 1.0341(5) 0.6467(5) 0.044(3) Uani 1 1 d . . . . .
H28 H -0.0975 1.0421 0.6174 0.053 Uiso 1 1 calc R U . . .
C29 C -0.0572(6) 0.9772(4) 0.6654(4) 0.035(3) Uani 1 1 d . . . . .
H29 H -0.0839 0.9457 0.649 0.042 Uiso 1 1 calc R U . . .
C30 C -0.0104(5) 0.9649(4) 0.7085(4) 0.028(2) Uani 1 1 d . . . . .
H30 H -0.0054 0.9252 0.7213 0.033 Uiso 1 1 calc R U . . .
C31 C -0.3146(4) 0.8879(4) 0.8022(4) 0.0387(19) Uani 1 1 d . U . . .
H31 H -0.3065 0.8442 0.7972 0.046 Uiso 1 1 calc R U . . .
C32 C -0.3311(6) 0.9159(6) 0.7468(4) 0.074(3) Uani 1 1 d . U . . .
H32A H -0.3357 0.9592 0.7505 0.111 Uiso 1 1 calc R U . . .
H32B H -0.3758 0.8993 0.7317 0.111 Uiso 1 1 calc R U . . .
H32C H -0.2924 0.9068 0.7231 0.111 Uiso 1 1 calc R U . . .
C33 C -0.3773(5) 0.8958(5) 0.8389(5) 0.060(3) Uani 1 1 d . U . . .
H33A H -0.3697 0.8709 0.8708 0.09 Uiso 1 1 calc R U . . .
H33B H -0.4214 0.8836 0.8198 0.09 Uiso 1 1 calc R U . . .
H33C H -0.3808 0.9378 0.8494 0.09 Uiso 1 1 calc R U . . .
C34 C -0.2374(5) 0.8169(4) 0.8950(4) 0.021(2) Uani 1 1 d . . . . .
C35 C -0.2568(5) 0.7636(4) 0.8742(4) 0.025(2) Uani 1 1 d . . . . .
H35 H -0.2392 0.7519 0.8407 0.03 Uiso 1 1 calc R U . . .
C36 C -0.3031(5) 0.7242(4) 0.9012(4) 0.034(3) Uani 1 1 d . . . . .
H36 H -0.3165 0.6866 0.8862 0.041 Uiso 1 1 calc R U . . .
C37 C -0.3279(5) 0.7427(4) 0.9500(4) 0.035(2) Uani 1 1 d . . . . .
H37 H -0.36 0.7181 0.9684 0.043 Uiso 1 1 calc R U . . .
C38 C -0.3057(5) 0.7977(4) 0.9723(5) 0.039(3) Uani 1 1 d . . . . .
H38 H -0.3213 0.8096 1.0063 0.047 Uiso 1 1 calc R U . . .
C39 C -0.2615(5) 0.8338(4) 0.9447(4) 0.025(2) Uani 1 1 d . . . . .
H39 H -0.247 0.8711 0.9596 0.03 Uiso 1 1 calc R U . . .
C40 C -0.1460(4) 0.8263(3) 0.8046(3) 0.0191(18) Uani 1 1 d . . . . .
C41 C -0.1037(4) 0.7768(3) 0.8199(3) 0.0230(17) Uani 1 1 d . . . . .
H41 H -0.1021 0.7638 0.8561 0.028 Uiso 1 1 calc R U . . .
C42 C -0.0644(4) 0.7470(3) 0.7824(3) 0.0308(19) Uani 1 1 d . . . . .
H42 H -0.0352 0.7141 0.793 0.037 Uiso 1 1 calc R U . . .
C43 C -0.0677(5) 0.7651(4) 0.7294(4) 0.035(2) Uani 1 1 d . . . . .
H43 H -0.0417 0.7443 0.7035 0.043 Uiso 1 1 calc R U . . .
C44 C -0.1093(5) 0.8140(4) 0.7146(4) 0.038(2) Uani 1 1 d . . . . .
H44 H -0.1119 0.8266 0.6783 0.046 Uiso 1 1 calc R U . . .
C45 C -0.1477(4) 0.8448(3) 0.7528(3) 0.0264(18) Uani 1 1 d . . . . .
H45 H -0.1751 0.8788 0.7424 0.032 Uiso 1 1 calc R U . . .
C46 C -0.0958(5) 0.9041(4) 1.1730(4) 0.024(2) Uani 1 1 d . . . . .
H46 H -0.1389 0.9259 1.1846 0.028 Uiso 1 1 calc R U . . .
C47 C -0.0333(5) 0.9252(4) 1.2068(4) 0.027(2) Uani 1 1 d . . . . .
H47A H 0.0089 0.902 1.1981 0.04 Uiso 1 1 calc R U . . .
H47B H -0.043 0.9197 1.2446 0.04 Uiso 1 1 calc R U . . .
H47C H -0.0248 0.9675 1.1997 0.04 Uiso 1 1 calc R U . . .
C48 C -0.1079(5) 0.8376(4) 1.1816(4) 0.030(2) Uani 1 1 d . . . . .
H48A H -0.1527 0.8256 1.1634 0.045 Uiso 1 1 calc R U . . .
H48B H -0.1103 0.8294 1.22 0.045 Uiso 1 1 calc R U . . .
H48C H -0.0685 0.8149 1.167 0.045 Uiso 1 1 calc R U . . .
C49 C -0.1030(5) 1.0390(4) 1.1316(4) 0.0173(19) Uani 1 1 d . . . . .
C50 C -0.0402(5) 1.0734(4) 1.1276(4) 0.022(2) Uani 1 1 d . . . . .
H50 H -0.0128 1.0702 1.0967 0.027 Uiso 1 1 calc R U . . .
C51 C -0.0189(5) 1.1112(4) 1.1680(4) 0.029(2) Uani 1 1 d . . . . .
H51 H 0.0233 1.134 1.1648 0.034 Uiso 1 1 calc R U . . .
C52 C -0.0571(5) 1.1168(4) 1.2129(4) 0.028(2) Uani 1 1 d . . . . .
H52 H -0.0405 1.1421 1.2412 0.033 Uiso 1 1 calc R U . . .
C53 C -0.1201(5) 1.0854(4) 1.2171(4) 0.030(2) Uani 1 1 d . . . . .
H53 H -0.1477 1.0902 1.2478 0.036 Uiso 1 1 calc R U . . .
C54 C -0.1428(5) 1.0470(4) 1.1767(4) 0.023(2) Uani 1 1 d . . . . .
H54 H -0.1861 1.0257 1.1797 0.027 Uiso 1 1 calc R U . . .
C55 C -0.2186(4) 0.9710(4) 1.0884(3) 0.0143(18) Uani 1 1 d . . . . .
C56 C -0.2518(5) 0.9161(4) 1.0951(4) 0.028(2) Uani 1 1 d . . . . .
H56 H -0.224 0.8807 1.0979 0.034 Uiso 1 1 calc R U . . .
C57 C -0.3251(6) 0.9129(5) 1.0976(4) 0.038(3) Uani 1 1 d . . . . .
H57 H -0.3477 0.8756 1.1028 0.045 Uiso 1 1 calc R U . . .
C58 C -0.3656(5) 0.9650(5) 1.0924(4) 0.040(3) Uani 1 1 d . U . . .
H58 H -0.4158 0.9632 1.0946 0.048 Uiso 1 1 calc R U . . .
C59 C -0.3334(5) 1.0180(5) 1.0842(4) 0.033(3) Uani 1 1 d . . . . .
H59 H -0.3616 1.0529 1.0798 0.04 Uiso 1 1 calc R U . . .
C60 C -0.2614(5) 1.0224(4) 1.0820(4) 0.025(2) Uani 1 1 d . . . . .
H60 H -0.24 1.0601 1.0763 0.03 Uiso 1 1 calc R U . . .
C61 C 0.2257(5) 1.1745(4) 0.9344(4) 0.031(2) Uani 1 1 d . . . . .
H61 H 0.2201 1.2014 0.9659 0.038 Uiso 1 1 calc R U . . .
C62 C 0.2919(5) 1.1362(4) 0.9437(4) 0.044(3) Uani 1 1 d . . . . .
H62A H 0.2866 1.1115 0.9756 0.066 Uiso 1 1 calc R U . . .
H62B H 0.3337 1.162 0.9488 0.066 Uiso 1 1 calc R U . . .
H62C H 0.2981 1.1103 0.9126 0.066 Uiso 1 1 calc R U . . .
C63 C 0.2329(5) 1.2124(4) 0.8843(4) 0.043(3) Uani 1 1 d . . . . .
H63A H 0.2359 1.1863 0.8531 0.064 Uiso 1 1 calc R U . . .
H63B H 0.2762 1.2367 0.888 0.064 Uiso 1 1 calc R U . . .
H63C H 0.1914 1.2386 0.8797 0.064 Uiso 1 1 calc R U . . .
C64 C 0.1673(4) 1.1148(4) 1.0381(3) 0.0258(18) Uani 1 1 d . . . . .
C65 C 0.1951(5) 1.0606(4) 1.0499(4) 0.033(2) Uani 1 1 d . . . . .
H65 H 0.1804 1.0274 1.0286 0.04 Uiso 1 1 calc R U . . .
C66 C 0.2439(5) 1.0515(4) 1.0917(4) 0.041(2) Uani 1 1 d . . . . .
H66 H 0.2617 1.0126 1.0993 0.049 Uiso 1 1 calc R U . . .
C67 C 0.2665(5) 1.1000(4) 1.1224(4) 0.044(2) Uani 1 1 d . . . . .
H67 H 0.2995 1.0942 1.1517 0.053 Uiso 1 1 calc R U . . .
C68 C 0.2419(4) 1.1552(4) 1.1109(4) 0.042(2) Uani 1 1 d . . . . .
H68 H 0.2587 1.1883 1.1316 0.05 Uiso 1 1 calc R U . . .
C69 C 0.1919(4) 1.1645(4) 1.0689(3) 0.0324(19) Uani 1 1 d . . . . .
H69 H 0.1745 1.2035 1.0611 0.039 Uiso 1 1 calc R U . . .
C70 C 0.0662(4) 1.1980(3) 0.9898(3) 0.0208(18) Uani 1 1 d . U . . .
C71 C 0.0595(4) 1.2387(3) 0.9488(3) 0.0276(18) Uani 1 1 d . . . . .
H71 H 0.0782 1.2293 0.9151 0.033 Uiso 1 1 calc R U . . .
C72 C 0.0263(5) 1.2931(3) 0.9556(4) 0.035(2) Uani 1 1 d . . . . .
H72 H 0.0215 1.3204 0.9267 0.042 Uiso 1 1 calc R U . . .
C73 C -0.0001(4) 1.3075(3) 1.0049(3) 0.0302(19) Uani 1 1 d . . . . .
H73 H -0.0208 1.3456 1.0103 0.036 Uiso 1 1 calc R U . . .
C74 C 0.0035(4) 1.2662(3) 1.0466(3) 0.0284(19) Uani 1 1 d . . . . .
H74 H -0.0161 1.2756 1.0799 0.034 Uiso 1 1 calc R U . . .
C75 C 0.0364(4) 1.2107(3) 1.0392(3) 0.0265(18) Uani 1 1 d . . . . .
H75 H 0.0385 1.182 1.0672 0.032 Uiso 1 1 calc R U . . .
C76 C -0.3130(6) 1.1125(4) 0.8150(5) 0.044(3) Uani 1 1 d . . . . .
H76 H -0.3025 1.1562 0.8171 0.053 Uiso 1 1 calc R U . . .
C77 C -0.3771(6) 1.1010(6) 0.8462(6) 0.069(4) Uani 1 1 d . U . . .
H77A H -0.3917 1.0593 0.8416 0.104 Uiso 1 1 calc R U . . .
H77B H -0.4158 1.1274 0.8335 0.104 Uiso 1 1 calc R U . . .
H77C H -0.3661 1.1089 0.8841 0.104 Uiso 1 1 calc R U . . .
C78 C -0.3263(7) 1.0961(6) 0.7545(5) 0.077(4) Uani 1 1 d . U . . .
H78A H -0.2828 1.103 0.7353 0.115 Uiso 1 1 calc R U . . .
H78B H -0.3647 1.121 0.7391 0.115 Uiso 1 1 calc R U . . .
H78C H -0.3399 1.0539 0.7514 0.115 Uiso 1 1 calc R U . . .
C79 C -0.2370(5) 1.1599(4) 0.9213(4) 0.022(2) Uani 1 1 d . . . . .
C80 C -0.2604(5) 1.1332(4) 0.9685(4) 0.025(2) Uani 1 1 d . . . . .
H80 H -0.2435 1.0946 0.9783 0.03 Uiso 1 1 calc R U . . .
C81 C -0.3066(5) 1.1617(4) 1.0004(4) 0.031(2) Uani 1 1 d . . . . .
H81 H -0.3224 1.1422 1.0315 0.037 Uiso 1 1 calc R U . . .
C82 C -0.3308(5) 1.2183(4) 0.9881(4) 0.029(2) Uani 1 1 d . . . . .
H82 H -0.3638 1.2375 1.0101 0.035 Uiso 1 1 calc R U . . .
C83 C -0.3061(5) 1.2469(4) 0.9428(4) 0.034(3) Uani 1 1 d . . . . .
H83 H -0.3205 1.2866 0.9349 0.04 Uiso 1 1 calc R U . . .
C84 C -0.2609(5) 1.2177(4) 0.9095(4) 0.025(2) Uani 1 1 d . . . . .
H84 H -0.2458 1.2371 0.8782 0.031 Uiso 1 1 calc R U . . .
C85 C -0.1468(5) 1.1719(3) 0.8315(4) 0.0265(17) Uani 1 1 d . U . . .
C86 C -0.1073(5) 1.2191(4) 0.8551(4) 0.0321(18) Uani 1 1 d . U . . .
H86 H -0.1034 1.2228 0.8929 0.038 Uiso 1 1 calc R U . . .
C87 C -0.0743(5) 1.2598(4) 0.8232(4) 0.0404(19) Uani 1 1 d . U . . .
H87 H -0.0495 1.2926 0.8392 0.048 Uiso 1 1 calc R U . . .
C88 C -0.0767(5) 1.2538(4) 0.7685(4) 0.046(2) Uani 1 1 d . U . . .
H88 H -0.0531 1.2819 0.7469 0.055 Uiso 1 1 calc R U . . .
C89 C -0.1141(5) 1.2063(4) 0.7450(4) 0.044(2) Uani 1 1 d . U . . .
H89 H -0.1162 1.2021 0.7072 0.052 Uiso 1 1 calc R U . . .
C90 C -0.1486(5) 1.1649(4) 0.7766(4) 0.0349(19) Uani 1 1 d . U . . .
H90 H -0.1732 1.1321 0.7605 0.042 Uiso 1 1 calc R U . . .
C101 C -0.7069(5) 1.6651(4) 1.0674(4) 0.0246(16) Uani 1 1 d . U . . .
H101 H -0.7146 1.6756 1.0288 0.029 Uiso 1 1 calc R U . . .
C102 C -0.6855(5) 1.7211(4) 1.0965(5) 0.052(3) Uani 1 1 d . U . . .
H10A H -0.6801 1.7127 1.1349 0.078 Uiso 1 1 calc R U . . .
H10B H -0.7222 1.7516 1.0904 0.078 Uiso 1 1 calc R U . . .
H10C H -0.6402 1.7355 1.0834 0.078 Uiso 1 1 calc R U . . .
C103 C -0.7755(5) 1.6404(4) 1.0864(4) 0.039(2) Uani 1 1 d . U . . .
H10D H -0.7832 1.6004 1.0714 0.059 Uiso 1 1 calc R U . . .
H10E H -0.8148 1.6666 1.0746 0.059 Uiso 1 1 calc R U . . .
H10F H -0.7732 1.6381 1.1255 0.059 Uiso 1 1 calc R U . . .
C104 C -0.6516(5) 1.5749(5) 0.9643(4) 0.042(3) Uani 1 1 d . . . . .
C105 C -0.7121(5) 1.5430(4) 0.9736(4) 0.041(2) Uani 1 1 d . . . . .
H105 H -0.7299 1.5414 1.0086 0.05 Uiso 1 1 calc R U . . .
C106 C -0.7468(6) 1.5134(5) 0.9326(4) 0.061(3) Uani 1 1 d . . . . .
H106 H -0.7887 1.4918 0.9401 0.073 Uiso 1 1 calc R U . . .
C107 C -0.7250(6) 1.5132(5) 0.8824(4) 0.060(3) Uani 1 1 d . . . . .
H107 H -0.7504 1.4919 0.855 0.072 Uiso 1 1 calc R U . . .
C108 C -0.6650(6) 1.5446(5) 0.8719(4) 0.060(3) Uani 1 1 d . . . . .
H108 H -0.6486 1.5451 0.8365 0.072 Uiso 1 1 calc R U . . .
C109 C -0.6273(5) 1.5758(5) 0.9119(4) 0.049(3) Uani 1 1 d . . . . .
H109 H -0.5856 1.5975 0.9039 0.059 Uiso 1 1 calc R U . . .
C110 C -0.5688(6) 1.6800(4) 0.9962(5) 0.053(2) Uani 1 1 d . U . . .
C111 C -0.5163(6) 1.7090(5) 1.0215(6) 0.064(3) Uani 1 1 d . U . . .
H111 H -0.4897 1.6887 1.0489 0.076 Uiso 1 1 calc R U . . .
C112 C -0.4971(6) 1.7700(5) 1.0097(7) 0.089(4) Uani 1 1 d . U . . .
H112 H -0.46 1.7902 1.0292 0.107 Uiso 1 1 calc R U . . .
C113 C -0.5350(8) 1.7967(5) 0.9693(6) 0.091(4) Uani 1 1 d . U . . .
H113 H -0.5221 1.8359 0.9592 0.11 Uiso 1 1 calc R U . . .
C114 C -0.5941(9) 1.7683(5) 0.9411(5) 0.097(4) Uani 1 1 d . U . . .
H114 H -0.621 1.7889 0.914 0.116 Uiso 1 1 calc R U . . .
C115 C -0.6103(6) 1.7098(5) 0.9547(5) 0.072(3) Uani 1 1 d . U . . .
H115 H -0.6487 1.6896 0.9366 0.086 Uiso 1 1 calc R U . . .
C116 C -0.3834(5) 1.3975(4) 0.8327(3) 0.021(2) Uani 1 1 d . . . . .
H116 H -0.3412 1.4201 0.8204 0.025 Uiso 1 1 calc R U . . .
C117 C -0.4497(5) 1.4200(5) 0.8007(4) 0.037(3) Uani 1 1 d . . . . .
H11A H -0.4923 1.4015 0.8147 0.055 Uiso 1 1 d R U . . .
H11B H -0.446 1.4093 0.763 0.055 Uiso 1 1 d R U . . .
H11C H -0.453 1.4635 0.8041 0.055 Uiso 1 1 d R U . . .
C118 C -0.3709(6) 1.3308(4) 0.8221(4) 0.031(2) Uani 1 1 d . . . . .
H11D H -0.3264 1.3181 0.8404 0.047 Uiso 1 1 calc R U . . .
H11E H -0.3678 1.3241 0.7835 0.047 Uiso 1 1 calc R U . . .
H11F H -0.4105 1.3075 0.8355 0.047 Uiso 1 1 calc R U . . .
C119 C -0.3732(5) 1.5299(4) 0.8729(4) 0.019(2) Uani 1 1 d . . . . .
C120 C -0.4366(5) 1.5619(4) 0.8747(4) 0.024(2) Uani 1 1 d . . . . .
H120 H -0.4649 1.5575 0.905 0.029 Uiso 1 1 calc R U . . .
C121 C -0.4598(5) 1.5998(4) 0.8341(4) 0.030(2) Uani 1 1 d . . . . .
H121 H -0.5033 1.621 0.8363 0.036 Uiso 1 1 calc R U . . .
C122 C -0.4165(6) 1.6065(4) 0.7885(4) 0.032(2) Uani 1 1 d . . . . .
H122 H -0.432 1.6311 0.7594 0.038 Uiso 1 1 calc R U . . .
C123 C -0.3538(5) 1.5777(4) 0.7873(4) 0.024(2) Uani 1 1 d . . . . .
H123 H -0.3246 1.5831 0.7576 0.029 Uiso 1 1 calc R U . . .
C124 C -0.3309(5) 1.5403(4) 0.8288(4) 0.022(2) Uani 1 1 d . . . . .
H124 H -0.2859 1.5213 0.8273 0.026 Uiso 1 1 calc R U . . .
C125 C -0.2576(5) 1.4617(4) 0.9179(4) 0.022(2) Uani 1 1 d . . . . .
C126 C -0.2260(5) 1.4070(4) 0.9109(4) 0.025(2) Uani 1 1 d . . . . .
H126 H -0.255 1.3725 0.9061 0.029 Uiso 1 1 calc R U . . .
C127 C -0.1520(5) 1.4013(5) 0.9108(4) 0.035(2) Uani 1 1 d . . . . .
H127 H -0.1313 1.3631 0.9066 0.042 Uiso 1 1 calc R U . . .
C128 C -0.1093(6) 1.4504(5) 0.9168(4) 0.041(3) Uani 1 1 d . . . . .
H128 H -0.0591 1.4465 0.9154 0.05 Uiso 1 1 calc R U . . .
C129 C -0.1403(6) 1.5072(5) 0.9252(4) 0.035(3) Uani 1 1 d . . . . .
H129 H -0.1113 1.5416 0.9305 0.042 Uiso 1 1 calc R U . . .
C130 C -0.2139(5) 1.5115(4) 0.9255(4) 0.023(2) Uani 1 1 d . . . . .
H130 H -0.2351 1.5494 0.931 0.028 Uiso 1 1 calc R U . . .
C131 C -0.1755(6) 1.6272(4) 1.1935(4) 0.044(3) Uani 1 1 d . . . . .
H131 H -0.1895 1.6703 1.1926 0.052 Uiso 1 1 calc R U . . .
C132 C -0.1063(6) 1.6207(6) 1.1650(6) 0.069(4) Uani 1 1 d . . . . .
H13A H -0.0938 1.5783 1.1627 0.104 Uiso 1 1 calc R U . . .
H13B H -0.0684 1.6421 1.1849 0.104 Uiso 1 1 calc R U . . .
H13C H -0.112 1.6374 1.1289 0.104 Uiso 1 1 calc R U . . .
C133 C -0.1670(7) 1.6091(5) 1.2490(5) 0.067(4) Uani 1 1 d . . . . .
H13D H -0.2121 1.6144 1.2666 0.1 Uiso 1 1 calc R U . . .
H13E H -0.1302 1.6337 1.267 0.1 Uiso 1 1 calc R U . . .
H13F H -0.1528 1.567 1.2508 0.1 Uiso 1 1 calc R U . . .
C134 C -0.2436(5) 1.6633(4) 1.0760(4) 0.023(2) Uani 1 1 d . . . . .
C135 C -0.2231(5) 1.6352(4) 1.0298(4) 0.027(2) Uani 1 1 d . . . . .
H135 H -0.2408 1.5965 1.0209 0.033 Uiso 1 1 calc R U . . .
C136 C -0.1764(5) 1.6639(4) 0.9964(4) 0.033(2) Uani 1 1 d . . . . .
H136 H -0.1619 1.6444 0.965 0.039 Uiso 1 1 calc R U . . .
C137 C -0.1507(6) 1.7210(4) 1.0087(4) 0.035(3) Uani 1 1 d . . . . .
H137 H -0.1201 1.7408 0.9852 0.042 Uiso 1 1 calc R U . . .
C138 C -0.1697(5) 1.7474(4) 1.0536(4) 0.032(2) Uani 1 1 d . U . . .
H138 H -0.1503 1.7854 1.0625 0.039 Uiso 1 1 calc R U . . .
C139 C -0.2168(5) 1.7211(4) 1.0878(4) 0.027(2) Uani 1 1 d . U . . .
H139 H -0.231 1.7417 1.1189 0.032 Uiso 1 1 calc R U . . .
C140 C -0.3394(5) 1.6808(4) 1.1607(4) 0.0312(16) Uani 1 1 d . U . . .
C141 C -0.3745(5) 1.7265(4) 1.1308(5) 0.047(2) Uani 1 1 d . U . . .
H141 H -0.3692 1.7292 1.0933 0.056 Uiso 1 1 calc R U . . .
C142 C -0.4171(6) 1.7677(5) 1.1570(5) 0.064(3) Uani 1 1 d . U . . .
H142 H -0.4434 1.7975 1.1378 0.077 Uiso 1 1 calc R U . . .
C143 C -0.4193(7) 1.7630(5) 1.2121(6) 0.077(3) Uani 1 1 d . U . . .
H143 H -0.4461 1.7921 1.2302 0.093 Uiso 1 1 calc R U . . .
C144 C -0.3860(7) 1.7200(5) 1.2423(5) 0.068(3) Uani 1 1 d . U . . .
H144 H -0.3892 1.7192 1.2801 0.082 Uiso 1 1 calc R U . . .
C145 C -0.3461(6) 1.6763(4) 1.2148(4) 0.051(2) Uani 1 1 d . U . . .
H145 H -0.3241 1.6442 1.234 0.062 Uiso 1 1 calc R U . . .
C146 C -0.6793(5) 1.5578(4) 1.2408(4) 0.023(2) Uani 1 1 d . . . . .
H146 H -0.6674 1.537 1.2754 0.027 Uiso 1 1 calc R U . . .
C147 C -0.6930(5) 1.6224(4) 1.2522(4) 0.031(2) Uani 1 1 d . . . . .
H14A H -0.6514 1.6397 1.2712 0.046 Uiso 1 1 calc R U . . .
H14B H -0.7346 1.6259 1.2744 0.046 Uiso 1 1 calc R U . . .
H14C H -0.702 1.6438 1.2185 0.046 Uiso 1 1 calc R U . . .
C148 C -0.7457(5) 1.5296(4) 1.2156(4) 0.033(2) Uani 1 1 d . . . . .
H14D H -0.7535 1.545 1.1791 0.049 Uiso 1 1 calc R U . . .
H14E H -0.7867 1.5395 1.2368 0.049 Uiso 1 1 calc R U . . .
H14F H -0.7397 1.4862 1.2144 0.049 Uiso 1 1 calc R U . . .
C149 C -0.6062(5) 1.4310(3) 1.2375(4) 0.0182(16) Uani 1 1 d . U . . .
C150 C -0.6227(5) 1.4223(4) 1.2895(4) 0.0228(17) Uani 1 1 d . U . . .
H150 H -0.5998 1.4462 1.3164 0.027 Uiso 1 1 calc R U . . .
C151 C -0.6720(5) 1.3794(4) 1.3045(4) 0.0304(19) Uani 1 1 d . U . . .
H151 H -0.6836 1.3751 1.3409 0.037 Uiso 1 1 calc R U . . .
C152 C -0.7035(5) 1.3436(4) 1.2656(4) 0.032(2) Uani 1 1 d . U . . .
H152 H -0.7372 1.3144 1.2752 0.038 Uiso 1 1 calc R U . . .
C153 C -0.6865(5) 1.3500(4) 1.2129(4) 0.0287(18) Uani 1 1 d . U . . .
H153 H -0.7074 1.3244 1.1864 0.034 Uiso 1 1 calc R U . . .
C154 C -0.6391(5) 1.3934(4) 1.1988(4) 0.0220(16) Uani 1 1 d . U . . .
H154 H -0.6284 1.3982 1.1622 0.026 Uiso 1 1 calc R U . . .
C155 C -0.5024(5) 1.5168(4) 1.2740(4) 0.020(2) Uani 1 1 d . . . . .
C156 C -0.4953(5) 1.5768(4) 1.2881(4) 0.028(2) Uani 1 1 d . . . . .
H156 H -0.5218 1.6063 1.2688 0.033 Uiso 1 1 calc R U . . .
C157 C -0.4497(6) 1.5934(4) 1.3302(4) 0.037(3) Uani 1 1 d . . . . .
H157 H -0.4471 1.634 1.3411 0.045 Uiso 1 1 calc R U . . .
C158 C -0.4089(6) 1.5519(5) 1.3561(4) 0.038(3) Uani 1 1 d . . . . .
H158 H -0.377 1.5637 1.3844 0.045 Uiso 1 1 calc R U . . .
C159 C -0.4135(6) 1.4926(4) 1.3414(4) 0.036(3) Uani 1 1 d . . . . .
H159 H -0.3848 1.4637 1.3599 0.044 Uiso 1 1 calc R U . . .
C160 C -0.4589(5) 1.4751(4) 1.3005(4) 0.028(2) Uani 1 1 d . . . . .
H160 H -0.4609 1.4343 1.2901 0.033 Uiso 1 1 calc R U . . .
C161 C -0.5594(5) 1.2692(4) 0.9221(4) 0.026(2) Uani 1 1 d . . . . .
H161 H -0.6032 1.2532 0.9384 0.031 Uiso 1 1 calc R U . . .
C162 C -0.5067(5) 1.2192(4) 0.9213(5) 0.039(3) Uani 1 1 d . . . . .
H16A H -0.5272 1.1857 0.9007 0.059 Uiso 1 1 calc R U . . .
H16B H -0.4951 1.2061 0.958 0.059 Uiso 1 1 calc R U . . .
H16C H -0.4634 1.2329 0.9047 0.059 Uiso 1 1 calc R U . . .
C163 C -0.5804(5) 1.2891(4) 0.8663(4) 0.030(2) Uani 1 1 d . . . . .
H16D H -0.538 1.302 0.8479 0.045 Uiso 1 1 calc R U . . .
H16E H -0.614 1.3225 0.8679 0.045 Uiso 1 1 calc R U . . .
H16F H -0.603 1.2559 0.8466 0.045 Uiso 1 1 calc R U . . .
C164 C -0.5321(5) 1.2597(3) 1.0541(3) 0.0214(19) Uani 1 1 d . . . . .
C165 C -0.4669(4) 1.2505(3) 1.0799(3) 0.0220(18) Uani 1 1 d . . . . .
H165 H -0.4345 1.2829 1.0836 0.026 Uiso 1 1 calc R U . . .
C166 C -0.4474(4) 1.1944(3) 1.1007(3) 0.0256(18) Uani 1 1 d . . . . .
H166 H -0.4027 1.1889 1.119 0.031 Uiso 1 1 calc R U . . .
C167 C -0.4949(4) 1.1469(3) 1.0941(3) 0.0276(19) Uani 1 1 d . . . . .
H167 H -0.482 1.1085 1.1073 0.033 Uiso 1 1 calc R U . . .
C168 C -0.5602(5) 1.1554(4) 1.0687(4) 0.032(2) Uani 1 1 d . . . . .
H168 H -0.5923 1.1228 1.0649 0.038 Uiso 1 1 calc R U . . .
C169 C -0.5797(4) 1.2109(3) 1.0485(3) 0.0228(17) Uani 1 1 d . . . . .
H169 H -0.625 1.2162 1.031 0.027 Uiso 1 1 calc R U . . .
C170 C -0.6495(4) 1.3334(3) 1.0216(3) 0.0240(18) Uani 1 1 d . . . . .
C171 C -0.6836(4) 1.3191(3) 1.0666(3) 0.0257(18) Uani 1 1 d . . . . .
H171 H -0.6564 1.3083 1.0979 0.031 Uiso 1 1 calc R U . . .
C172 C -0.7571(4) 1.3199(3) 1.0680(4) 0.034(2) Uani 1 1 d . . . . .
H172 H -0.7798 1.3104 1.1001 0.041 Uiso 1 1 calc R U . . .
C173 C -0.7976(5) 1.3347(4) 1.0220(4) 0.040(2) Uani 1 1 d . . . . .
H173 H -0.8481 1.3334 1.022 0.048 Uiso 1 1 calc R U . . .
C174 C -0.7640(5) 1.3511(4) 0.9774(4) 0.039(2) Uani 1 1 d . . . . .
H174 H -0.7914 1.3632 0.9466 0.046 Uiso 1 1 calc R U . . .
C175 C -0.6899(4) 1.3503(4) 0.9759(4) 0.030(2) Uani 1 1 d . . . . .
H175 H -0.667 1.3612 0.9442 0.036 Uiso 1 1 calc R U . . .
C176 C -0.1342(5) 1.4069(4) 1.1722(4) 0.040(2) Uani 1 1 d . . . . .
H176 H -0.1325 1.3624 1.1749 0.048 Uiso 1 1 calc R U . . .
C177 C -0.0945(5) 1.4261(5) 1.1229(5) 0.068(3) Uani 1 1 d . . . . .
H17D H -0.1148 1.4056 1.0912 0.102 Uiso 1 1 calc R U . . .
H17E H -0.0441 1.4157 1.1278 0.102 Uiso 1 1 calc R U . . .
H17F H -0.0991 1.4694 1.118 0.102 Uiso 1 1 calc R U . . .
C178 C -0.0998(5) 1.4325(5) 1.2209(4) 0.059(3) Uani 1 1 d . . . . .
H17G H -0.1034 1.4761 1.2196 0.088 Uiso 1 1 calc R U . . .
H17H H -0.0496 1.4208 1.2231 0.088 Uiso 1 1 calc R U . . .
H17I H -0.1236 1.4176 1.2524 0.088 Uiso 1 1 calc R U . . .
C179 C -0.3042(4) 1.3449(3) 1.2119(3) 0.0221(18) Uani 1 1 d . . . . .
C180 C -0.2797(5) 1.3668(4) 1.2616(3) 0.0310(19) Uani 1 1 d . . . . .
H180 H -0.2469 1.399 1.2631 0.037 Uiso 1 1 calc R U . . .
C181 C -0.3021(5) 1.3427(4) 1.3082(3) 0.040(2) Uani 1 1 d . . . . .
H181 H -0.2842 1.3575 1.3416 0.048 Uiso 1 1 calc R U . . .
C182 C -0.3521(5) 1.2958(4) 1.3061(4) 0.034(2) Uani 1 1 d . . . . .
H182 H -0.3691 1.2798 1.3383 0.041 Uiso 1 1 calc R U . . .
C183 C -0.3759(4) 1.2733(3) 1.2584(4) 0.030(2) Uani 1 1 d . . . . .
H183 H -0.4082 1.2407 1.2573 0.037 Uiso 1 1 calc R U . . .
C184 C -0.3527(4) 1.2984(3) 1.2100(3) 0.0247(18) Uani 1 1 d . . . . .
H184 H -0.3703 1.2834 1.1766 0.03 Uiso 1 1 calc R U . . .
C185 C -0.2378(4) 1.3189(3) 1.1135(4) 0.0170(19) Uani 1 1 d . . . . .
C186 C -0.2165(5) 1.3275(4) 1.0614(4) 0.024(2) Uani 1 1 d . . . . .
H186 H -0.2279 1.364 1.0436 0.029 Uiso 1 1 calc R U . . .
C187 C -0.1791(5) 1.2841(4) 1.0350(4) 0.027(2) Uani 1 1 d . . . . .
H187 H -0.1645 1.2915 0.9997 0.033 Uiso 1 1 calc R U . . .
C188 C -0.1631(5) 1.2306(4) 1.0591(4) 0.032(2) Uani 1 1 d . . . . .
H188 H -0.1386 1.2005 1.0404 0.039 Uiso 1 1 calc R U . . .
C189 C -0.1828(5) 1.2211(4) 1.1106(4) 0.029(2) Uani 1 1 d . . . . .
H189 H -0.171 1.1842 1.1275 0.034 Uiso 1 1 calc R U . . .
C190 C -0.2186(5) 1.2628(4) 1.1380(4) 0.023(2) Uani 1 1 d . . . . .
H190 H -0.2311 1.255 1.1738 0.028 Uiso 1 1 calc R U . . .
N1 N 0.0600(4) 0.8306(3) 1.0573(3) 0.0207(17) Uani 1 1 d . . . . .
H1A H 0.0282 0.8542 1.0712 0.025 Uiso 0.1125(12) 1 calc R U P A 2
N2 N 0.1436(4) 1.0517(3) 0.7991(3) 0.0206(17) Uani 1 1 d . . . . .
H2 H 0.1387 1.0782 0.8246 0.025 Uiso 0.1125(12) 1 calc R U P A 2
N3 N -0.2495(4) 0.9139(3) 0.8269(3) 0.0278(17) Uani 1 1 d . U . . .
H3 H -0.2435 0.9529 0.8259 0.033 Uiso 0.1125(12) 1 calc R U P A 2
N4 N -0.0879(4) 0.9159(3) 1.1152(3) 0.0190(17) Uani 1 1 d . . . . .
H4 H -0.0644 0.89 1.0962 0.023 Uiso 0.1125(12) 1 calc R U P A 2
N5 N 0.1621(4) 1.1351(3) 0.9281(3) 0.0275(18) Uani 1 1 d . . . . .
H5A H 0.1528 1.1172 0.8973 0.033 Uiso 0.1125(12) 1 calc R U P A 2
N6 N -0.2488(4) 1.0801(3) 0.8359(3) 0.0238(17) Uani 1 1 d . . . . .
H6A H -0.2433 1.0421 0.828 0.029 Uiso 0.1125(12) 1 calc R U P A 2
N7 N -0.6497(4) 1.6205(3) 1.0713(3) 0.0265(16) Uani 1 1 d . U . . .
H7A H -0.6431 1.6002 1.1012 0.032 Uiso 0.1125(12) 1 calc R U P A 2
N8 N -0.3891(4) 1.4084(3) 0.8910(3) 0.0168(16) Uani 1 1 d . . . . .
H8A H -0.4114 1.3822 0.9105 0.02 Uiso 0.1125(12) 1 calc R U P A 2
N9 N -0.2336(4) 1.5922(3) 1.1662(3) 0.0275(18) Uani 1 1 d . . . . .
H9A H -0.2358 1.5536 1.1726 0.033 Uiso 0.1125(12) 1 calc R U P A 2
N10 N -0.6188(4) 1.5501(3) 1.2049(3) 0.0190(17) Uani 1 1 d . . . . .
H10 H -0.6153 1.5745 1.1775 0.023 Uiso 0.1125(12) 1 calc R U P A 2
N11 N -0.5349(4) 1.3208(3) 0.9550(3) 0.0244(18) Uani 1 1 d . . . . .
H11G H -0.509 1.348 0.9395 0.029 Uiso 0.1125(12) 1 calc R U P A 2
N12 N -0.2102(4) 1.4259(3) 1.1664(3) 0.0264(18) Uani 1 1 d . . . . .
H12A H -0.2202 1.4637 1.1718 0.032 Uiso 0.1125(12) 1 calc R U P A 2
P1 P 0.08884(13) 0.84500(10) 0.99734(10) 0.0248(5) Uani 1 1 d . . . . .
P2 P 0.08484(13) 0.99662(9) 0.79278(10) 0.0162(5) Uani 1 1 d . . . . .
P3 P -0.18774(12) 0.87223(9) 0.85624(10) 0.0182(5) Uani 1 1 d . . . . .
P4 P -0.12182(13) 0.97648(9) 1.08510(10) 0.0153(5) Uani 1 1 d . . . . .
P5 P 0.10851(12) 1.12425(9) 0.97849(9) 0.0199(5) Uani 1 1 d . . . . .
P6 P -0.18701(12) 1.11510(9) 0.87407(10) 0.0181(5) Uani 1 1 d . . . . .
P7 P -0.59644(13) 1.60703(10) 1.02053(10) 0.0280(6) Uani 1 1 d . U . . .
P8 P -0.35453(12) 1.46889(10) 0.92012(10) 0.0162(5) Uani 1 1 d . . . . .
P9 P -0.29392(13) 1.62175(10) 1.12479(11) 0.0228(5) Uani 1 1 d . U . . .
P10 P -0.55712(13) 1.49701(9) 1.21469(10) 0.0164(5) Uani 1 1 d . . . . .
P11 P -0.55268(12) 1.33118(9) 1.01885(9) 0.0197(5) Uani 1 1 d . . . . .
P12 P -0.27715(12) 1.37989(9) 1.15032(9) 0.0172(5) Uani 1 1 d . . . . .
Co1 Co 0.02994(6) 0.91728(5) 0.95912(5) 0.0149(3) Uani 1 1 d . . . . .
Co2 Co 0.03372(6) 1.05278(5) 0.96189(5) 0.0142(2) Uani 1 1 d . . . . .
Co3 Co 0.02026(6) 0.99090(5) 0.86142(5) 0.0134(3) Uani 1 1 d . . . . .
Co4 Co -0.10746(6) 1.05334(4) 0.90453(5) 0.0133(2) Uani 1 1 d . . . . .
Co5 Co -0.10721(6) 0.92542(4) 0.89750(5) 0.0125(2) Uani 1 1 d . . . . .
Co6 Co -0.08586(6) 0.98412(4) 1.00436(5) 0.0125(3) Uani 1 1 d . . . . .
Co7 Co -0.51249(6) 1.54506(5) 1.04307(5) 0.0165(3) Uani 1 1 d . . . . .
Co8 Co -0.50060(6) 1.41047(5) 1.05039(5) 0.0138(2) Uani 1 1 d . . . . .
Co9 Co -0.39112(6) 1.48039(4) 1.00015(5) 0.0138(3) Uani 1 1 d . . . . .
Co10 Co -0.36375(6) 1.42631(5) 1.10881(5) 0.0130(2) Uani 1 1 d . . . . .
Co11 Co -0.36992(6) 1.55450(5) 1.09751(5) 0.0152(3) Uani 1 1 d . . . . .
Co12 Co -0.49281(6) 1.48836(5) 1.14549(5) 0.0139(3) Uani 1 1 d . . . . .
Zn1 Zn -0.01486(6) 0.88123(4) 1.07596(4) 0.0141(2) Uani 0.8875(12) 1 d . . P A 1
Zn2 Zn 0.14112(6) 1.08534(5) 0.86835(5) 0.0178(3) Uani 0.8875(12) 1 d . . P A 1
Zn3 Zn -0.23696(6) 0.99685(5) 0.83886(5) 0.0188(3) Uani 0.8875(12) 1 d . . P A 1
Zn4 Zn -0.62034(6) 1.57900(5) 1.13394(5) 0.0170(3) Uani 0.8875(12) 1 d . . P A 1
Zn5 Zn -0.46037(6) 1.37322(5) 0.93244(5) 0.0186(3) Uani 0.8875(12) 1 d . . P A 1
Zn6 Zn -0.23566(7) 1.50728(5) 1.16087(5) 0.0258(3) Uani 0.8875(12) 1 d . . P A 1
Se1 Se 0.03461(5) 0.98348(4) 1.03299(4) 0.01621(19) Uani 1 1 d . . . . .
Se2 Se 0.11422(5) 0.98415(3) 0.92513(4) 0.01579(19) Uani 1 1 d . . . . .
Se3 Se 0.00136(4) 1.09381(3) 0.87830(4) 0.01538(19) Uani 1 1 d . . . . .
Se4 Se -0.09785(5) 0.99311(3) 0.82699(4) 0.01470(19) Uani 1 1 d . . . . .
Se5 Se -0.18582(5) 0.98712(3) 0.94421(4) 0.01325(18) Uani 1 1 d . . . . .
Se6 Se -0.08308(4) 0.88099(3) 0.98085(3) 0.01363(18) Uani 1 1 d . . . . .
Se7 Se 0.00311(4) 0.88803(3) 0.87103(3) 0.01519(19) Uani 1 1 d . . . . .
Se8 Se -0.07630(4) 1.08744(3) 0.99066(4) 0.01495(18) Uani 1 1 d . . . . .
Se9 Se -0.58804(5) 1.47490(3) 1.08337(4) 0.01622(19) Uani 1 1 d . . . . .
Se10 Se -0.51231(5) 1.47310(4) 0.97424(4) 0.01699(19) Uani 1 1 d . . . . .
Se11 Se -0.38727(4) 1.37858(3) 1.02680(3) 0.01353(18) Uani 1 1 d . . . . .
Se12 Se -0.29032(5) 1.48895(3) 1.05810(4) 0.01416(19) Uani 1 1 d . . . . .
Se13 Se -0.37339(5) 1.49683(4) 1.17710(4) 0.01574(19) Uani 1 1 d . . . . .
Se14 Se -0.48049(5) 1.59109(3) 1.12480(4) 0.0179(2) Uani 1 1 d . . . . .
Se15 Se -0.40618(5) 1.58357(3) 1.01042(4) 0.0173(2) Uani 1 1 d . . . . .
Se16 Se -0.47045(4) 1.38624(3) 1.13932(3) 0.01421(18) Uani 1 1 d . . . . .

loop_
_atom_site_aniso_label
_atom_site_aniso_U_11
_atom_site_aniso_U_22
_atom_site_aniso_U_33
_atom_site_aniso_U_23
_atom_site_aniso_U_13
_atom_site_aniso_U_12
C1 0.025(5) 0.028(5) 0.036(6) 0.011(4) 0.002(4) 0.016(4)
C2 0.046(7) 0.028(5) 0.023(6) 0.008(4) 0.004(5) 0.009(4)
C3 0.047(7) 0.048(6) 0.024(5) 0.007(5) -0.002(5) 0.012(5)
C4 0.053(6) 0.022(4) 0.016(4) 0.003(3) 0.011(4) 0.016(4)
C5 0.050(7) 0.015(4) 0.029(6) -0.001(4) 0.023(5) 0.002(4)
C6 0.066(7) 0.037(5) 0.025(5) 0.005(4) 0.020(5) 0.000(5)
C7 0.057(6) 0.021(4) 0.030(5) -0.005(4) 0.011(5) 0.009(4)
C8 0.083(8) 0.037(5) 0.037(6) 0.004(4) 0.015(6) 0.035(6)
C9 0.054(6) 0.032(5) 0.022(5) 0.001(4) 0.005(4) 0.025(4)
C10 0.025(5) 0.040(5) 0.044(6) 0.012(4) 0.009(4) 0.013(4)
C11 0.028(5) 0.039(5) 0.055(7) 0.006(5) 0.000(5) 0.000(4)
C12 0.025(6) 0.066(7) 0.107(10) -0.005(7) -0.011(6) 0.000(5)
C13 0.031(7) 0.127(12) 0.091(11) 0.016(9) 0.008(7) -0.004(7)
C14 0.027(6) 0.128(12) 0.076(9) 0.032(8) 0.022(6) 0.019(7)
C15 0.038(6) 0.061(7) 0.057(7) 0.018(5) 0.005(5) 0.012(5)
C16 0.016(5) 0.025(4) 0.022(5) -0.005(4) 0.008(4) -0.012(4)
C17 0.029(5) 0.024(4) 0.033(5) 0.008(4) 0.000(4) -0.011(4)
C18 0.016(5) 0.041(5) 0.042(7) 0.010(5) 0.015(5) -0.001(4)
C19 0.017(5) 0.020(4) 0.021(5) -0.008(3) 0.000(4) -0.004(3)
C20 0.041(6) 0.013(4) 0.035(6) -0.004(3) 0.012(5) -0.001(4)
C21 0.028(5) 0.023(4) 0.041(6) 0.000(4) 0.011(4) 0.003(4)
C22 0.020(5) 0.022(4) 0.051(7) -0.014(4) 0.008(4) -0.001(4)
C23 0.030(6) 0.032(5) 0.041(6) -0.022(4) 0.018(5) -0.009(4)
C24 0.022(5) 0.031(5) 0.034(5) -0.010(4) 0.009(4) -0.011(4)
C25 0.017(5) 0.025(4) 0.021(5) 0.005(4) 0.004(4) 0.005(4)
C26 0.017(5) 0.032(5) 0.037(6) -0.006(4) 0.002(4) 0.005(4)
C27 0.037(6) 0.042(6) 0.045(7) 0.012(5) 0.009(5) 0.017(5)
C28 0.021(6) 0.076(8) 0.035(6) -0.004(6) 0.001(5) 0.011(5)
C29 0.026(6) 0.047(6) 0.031(6) -0.021(4) 0.002(4) -0.003(4)
C30 0.026(5) 0.038(5) 0.020(5) -0.007(4) -0.001(4) -0.001(4)
C31 0.025(4) 0.031(4) 0.059(4) -0.017(3) -0.015(3) -0.007(3)
C32 0.060(7) 0.102(8) 0.057(5) -0.015(5) -0.041(4) 0.004(6)
C33 0.023(4) 0.059(7) 0.098(7) -0.019(6) -0.001(5) -0.002(5)
C34 0.020(5) 0.018(4) 0.026(6) 0.001(4) 0.008(4) -0.005(4)
C35 0.019(5) 0.028(5) 0.028(5) -0.004(4) 0.004(4) -0.004(4)
C36 0.035(6) 0.019(4) 0.049(7) -0.004(4) 0.012(5) -0.016(4)
C37 0.036(6) 0.035(5) 0.037(6) 0.001(4) 0.016(5) -0.015(4)
C38 0.036(6) 0.038(5) 0.044(6) -0.016(5) 0.017(5) -0.020(4)
C39 0.024(5) 0.018(4) 0.033(6) -0.002(4) 0.014(4) -0.009(4)
C40 0.015(4) 0.019(4) 0.023(5) -0.007(3) 0.000(3) -0.006(3)
C41 0.023(4) 0.021(4) 0.025(4) -0.002(3) 0.003(3) -0.005(3)
C42 0.026(5) 0.027(4) 0.040(5) -0.014(4) 0.010(4) -0.004(3)
C43 0.031(5) 0.037(5) 0.039(6) -0.014(4) 0.009(4) -0.007(4)
C44 0.042(6) 0.045(6) 0.028(6) -0.009(4) 0.012(4) -0.006(5)
C45 0.027(5) 0.029(4) 0.024(5) -0.001(3) -0.004(4) -0.002(3)
C46 0.029(6) 0.024(4) 0.018(5) -0.007(4) -0.001(4) 0.004(4)
C47 0.031(6) 0.029(5) 0.019(5) 0.001(4) -0.009(4) 0.011(4)
C48 0.032(6) 0.034(5) 0.024(6) 0.005(4) 0.007(5) 0.010(4)
C49 0.012(4) 0.017(4) 0.023(5) -0.004(3) 0.000(4) 0.005(3)
C50 0.023(5) 0.022(4) 0.021(5) 0.004(3) -0.009(4) 0.001(3)
C51 0.027(5) 0.028(5) 0.030(6) -0.008(4) -0.011(4) -0.007(4)
C52 0.040(6) 0.028(5) 0.014(5) -0.006(4) -0.007(4) -0.003(4)
C53 0.032(6) 0.037(5) 0.020(5) -0.010(4) -0.006(5) 0.015(4)
C54 0.020(5) 0.027(5) 0.021(5) 0.002(4) 0.002(4) 0.007(4)
C55 0.005(4) 0.030(4) 0.008(4) -0.003(3) 0.000(3) -0.004(3)
C56 0.022(5) 0.032(5) 0.030(6) 0.007(4) -0.003(4) 0.001(4)
C57 0.027(6) 0.052(6) 0.034(6) 0.010(5) 0.004(5) -0.016(5)
C58 0.014(5) 0.060(6) 0.046(6) 0.020(5) -0.001(4) 0.005(4)
C59 0.016(5) 0.054(6) 0.028(6) 0.015(4) -0.001(4) 0.010(4)
C60 0.023(5) 0.034(5) 0.019(5) 0.001(4) 0.005(4) 0.006(4)
C61 0.023(5) 0.031(5) 0.040(6) -0.013(4) 0.006(4) -0.019(4)
C62 0.026(5) 0.040(5) 0.066(8) -0.010(5) 0.002(5) -0.011(4)
C63 0.046(6) 0.044(5) 0.039(6) -0.001(4) 0.016(5) -0.029(5)
C64 0.013(4) 0.038(5) 0.027(5) -0.001(4) -0.003(3) 0.001(4)
C65 0.022(5) 0.036(5) 0.041(6) -0.007(4) -0.005(4) -0.007(4)
C66 0.030(5) 0.045(6) 0.046(6) 0.000(5) -0.006(5) 0.010(4)
C67 0.038(6) 0.055(6) 0.039(6) -0.002(5) -0.008(4) -0.002(5)
C68 0.027(5) 0.054(6) 0.043(6) -0.017(5) -0.011(4) 0.001(4)
C69 0.026(5) 0.040(5) 0.032(5) -0.007(4) -0.001(4) -0.006(4)
C70 0.026(5) 0.022(4) 0.014(4) -0.011(3) 0.008(3) -0.013(3)
C71 0.031(5) 0.025(4) 0.027(4) 0.000(3) 0.007(4) -0.013(3)
C72 0.041(5) 0.027(4) 0.038(5) 0.011(4) 0.006(4) 0.001(4)
C73 0.027(5) 0.018(4) 0.045(5) -0.007(4) 0.005(4) 0.005(3)
C74 0.018(4) 0.029(4) 0.038(5) -0.017(4) 0.005(4) -0.002(3)
C75 0.026(4) 0.027(4) 0.027(4) -0.006(3) 0.004(4) -0.007(3)
C76 0.042(6) 0.030(5) 0.059(7) -0.001(5) -0.020(5) 0.008(4)
C77 0.017(5) 0.098(9) 0.091(9) -0.024(7) -0.010(6) 0.009(6)
C78 0.077(9) 0.089(9) 0.060(8) 0.012(7) -0.049(7) 0.005(7)
C79 0.016(5) 0.023(4) 0.027(5) 0.007(4) 0.001(4) 0.001(3)
C80 0.024(5) 0.017(4) 0.034(6) 0.007(4) 0.001(4) 0.012(4)
C81 0.032(6) 0.019(4) 0.043(6) 0.001(4) 0.009(5) 0.004(4)
C82 0.021(5) 0.024(5) 0.045(6) -0.003(4) 0.016(4) 0.006(4)
C83 0.037(6) 0.019(4) 0.045(6) 0.010(4) 0.005(5) 0.009(4)
C84 0.020(5) 0.021(4) 0.036(6) 0.002(4) 0.011(4) 0.008(4)
C85 0.022(5) 0.022(4) 0.037(3) 0.007(3) 0.009(4) 0.006(3)
C86 0.027(5) 0.024(4) 0.046(4) 0.004(3) 0.008(4) 0.004(3)
C87 0.032(5) 0.022(4) 0.068(4) 0.010(4) 0.013(5) 0.003(3)
C88 0.044(6) 0.028(4) 0.068(4) 0.017(4) 0.037(5) 0.015(3)
C89 0.057(7) 0.034(4) 0.041(4) 0.014(3) 0.023(4) 0.021(4)
C90 0.045(6) 0.023(4) 0.037(3) 0.007(3) 0.008(4) 0.014(3)
C101 0.025(3) 0.025(3) 0.024(3) 0.011(2) 0.002(2) 0.0133(18)
C102 0.049(6) 0.028(4) 0.079(8) -0.008(4) 0.009(6) 0.008(3)
C103 0.022(3) 0.042(5) 0.054(7) 0.013(5) 0.005(4) 0.012(3)
C104 0.029(6) 0.080(8) 0.018(5) 0.019(5) 0.006(4) 0.030(6)
C105 0.043(6) 0.051(6) 0.030(5) -0.004(4) 0.000(4) 0.007(5)
C106 0.057(7) 0.082(8) 0.042(7) -0.026(6) -0.026(6) 0.030(6)
C107 0.046(7) 0.090(9) 0.042(7) -0.011(6) -0.007(5) 0.025(6)
C108 0.071(8) 0.090(9) 0.018(5) 0.001(5) -0.001(5) 0.007(7)
C109 0.034(6) 0.077(7) 0.038(6) 0.017(5) 0.006(5) 0.018(5)
C110 0.050(6) 0.038(5) 0.073(8) 0.029(4) 0.033(4) 0.015(3)
C111 0.036(6) 0.037(5) 0.119(10) 0.032(5) 0.027(5) 0.016(4)
C112 0.041(7) 0.043(5) 0.187(13) 0.048(7) 0.024(6) 0.010(4)
C113 0.123(11) 0.037(6) 0.118(11) 0.035(6) 0.037(7) 0.010(5)
C114 0.173(13) 0.045(5) 0.072(9) 0.033(6) 0.007(7) 0.012(6)
C115 0.074(7) 0.052(5) 0.090(8) 0.040(5) 0.021(5) 0.019(4)
C116 0.020(5) 0.031(5) 0.013(5) -0.004(4) 0.010(4) 0.001(4)
C117 0.032(6) 0.045(6) 0.032(6) 0.009(5) -0.001(5) 0.001(5)
C118 0.041(6) 0.027(5) 0.026(6) -0.007(4) 0.005(5) -0.004(4)
C119 0.022(5) 0.020(4) 0.016(5) 0.000(3) -0.002(4) -0.006(4)
C120 0.027(5) 0.023(4) 0.023(5) 0.011(4) 0.008(4) 0.004(4)
C121 0.026(5) 0.033(5) 0.030(6) 0.015(4) -0.002(4) 0.001(4)
C122 0.039(6) 0.025(5) 0.031(6) 0.015(4) -0.006(5) -0.011(4)
C123 0.026(5) 0.027(4) 0.019(5) 0.004(4) 0.005(4) -0.008(4)
C124 0.019(5) 0.021(4) 0.025(5) 0.011(4) 0.002(4) -0.006(4)
C125 0.023(5) 0.026(4) 0.017(5) 0.002(4) 0.000(4) -0.003(4)
C126 0.021(5) 0.027(4) 0.026(5) 0.001(4) 0.007(4) 0.006(4)
C127 0.021(5) 0.043(5) 0.042(7) -0.004(5) -0.002(5) 0.005(4)
C128 0.024(6) 0.056(6) 0.044(7) -0.007(5) 0.009(5) 0.013(5)
C129 0.024(6) 0.046(6) 0.035(6) -0.005(5) 0.007(5) -0.004(4)
C130 0.018(5) 0.029(4) 0.023(5) -0.002(4) 0.009(4) 0.004(4)
C131 0.045(7) 0.035(5) 0.049(7) 0.005(5) -0.020(5) -0.022(5)
C132 0.030(7) 0.079(9) 0.096(11) 0.030(7) -0.016(7) -0.028(6)
C133 0.090(10) 0.055(7) 0.051(8) -0.005(6) -0.033(7) -0.017(7)
C134 0.015(5) 0.018(4) 0.037(6) 0.003(4) -0.002(4) -0.008(3)
C135 0.021(5) 0.019(4) 0.042(6) 0.002(4) 0.009(4) -0.001(4)
C136 0.034(6) 0.022(5) 0.044(6) 0.002(4) 0.019(5) -0.001(4)
C137 0.036(6) 0.024(5) 0.045(6) 0.004(4) 0.008(5) -0.005(4)
C138 0.024(5) 0.024(4) 0.050(6) 0.000(4) 0.012(4) -0.014(4)
C139 0.027(5) 0.024(4) 0.030(5) -0.001(4) -0.002(4) -0.001(4)
C140 0.022(4) 0.023(3) 0.049(3) -0.016(2) 0.012(3) -0.013(2)
C141 0.034(5) 0.019(3) 0.090(4) -0.002(3) 0.025(4) -0.003(3)
C142 0.054(6) 0.035(4) 0.106(5) -0.006(4) 0.037(5) 0.006(3)
C143 0.082(7) 0.049(5) 0.103(5) -0.026(5) 0.037(6) -0.009(4)
C144 0.076(7) 0.061(6) 0.070(4) -0.027(4) 0.043(5) -0.011(4)
C145 0.061(6) 0.041(4) 0.054(3) -0.020(3) 0.033(4) -0.022(3)
C146 0.022(5) 0.022(4) 0.024(6) 0.007(4) 0.006(4) -0.003(4)
C147 0.021(5) 0.036(5) 0.035(6) -0.006(4) 0.006(4) -0.004(4)
C148 0.024(6) 0.042(5) 0.033(6) 0.005(4) 0.001(5) 0.001(4)
C149 0.019(5) 0.013(3) 0.024(4) 0.002(3) 0.010(3) 0.008(3)
C150 0.024(5) 0.024(4) 0.021(3) 0.009(3) 0.003(3) 0.007(3)
C151 0.031(5) 0.030(4) 0.031(4) 0.013(3) 0.014(4) 0.006(3)
C152 0.027(5) 0.026(4) 0.044(4) 0.015(3) 0.010(4) 0.000(3)
C153 0.026(5) 0.021(4) 0.039(3) 0.004(3) 0.004(4) 0.001(3)
C154 0.014(4) 0.030(4) 0.022(3) 0.004(3) 0.004(3) 0.003(3)
C155 0.019(5) 0.027(5) 0.015(5) 0.002(3) 0.007(4) 0.010(4)
C156 0.036(6) 0.024(4) 0.023(5) -0.011(4) 0.001(4) 0.007(4)
C157 0.036(6) 0.035(5) 0.040(6) -0.014(4) -0.003(5) -0.001(4)
C158 0.033(6) 0.051(6) 0.028(6) -0.011(5) -0.012(5) 0.001(5)
C159 0.030(6) 0.043(6) 0.035(6) 0.016(5) -0.003(5) 0.000(5)
C160 0.023(5) 0.027(5) 0.033(6) 0.002(4) 0.002(4) 0.004(4)
C161 0.024(5) 0.022(4) 0.031(6) -0.004(4) 0.003(4) -0.005(4)
C162 0.028(6) 0.036(5) 0.054(8) -0.011(5) 0.007(5) -0.010(4)
C163 0.023(5) 0.037(5) 0.029(5) -0.001(4) -0.007(4) -0.005(4)
C164 0.030(5) 0.015(4) 0.020(5) 0.000(3) 0.005(4) -0.001(3)
C165 0.031(5) 0.017(4) 0.018(4) 0.003(3) 0.004(4) -0.001(3)
C166 0.032(5) 0.021(4) 0.024(5) 0.006(3) 0.004(4) 0.008(3)
C167 0.036(5) 0.015(4) 0.033(5) 0.010(3) 0.012(4) -0.002(3)
C168 0.035(6) 0.016(4) 0.045(6) 0.002(4) 0.011(5) -0.006(4)
C169 0.027(5) 0.023(4) 0.018(4) 0.000(3) 0.000(3) -0.005(3)
C170 0.017(4) 0.019(4) 0.037(5) 0.002(3) 0.005(4) 0.001(3)
C171 0.020(4) 0.024(4) 0.033(5) 0.005(3) 0.005(4) 0.000(3)
C172 0.027(5) 0.032(4) 0.045(6) -0.001(4) 0.006(4) -0.015(4)
C173 0.022(5) 0.040(5) 0.058(7) -0.010(5) 0.006(5) -0.006(4)
C174 0.029(5) 0.040(5) 0.046(6) -0.001(4) -0.009(4) 0.008(4)
C175 0.023(5) 0.034(5) 0.034(5) 0.004(4) 0.008(4) 0.008(4)
C176 0.028(5) 0.032(5) 0.058(7) -0.013(4) -0.011(5) 0.001(4)
C177 0.031(6) 0.093(9) 0.081(9) -0.034(7) 0.018(6) -0.018(6)
C178 0.036(6) 0.073(8) 0.065(8) -0.005(6) -0.020(5) 0.005(5)
C179 0.016(4) 0.026(4) 0.025(5) 0.005(3) 0.002(4) 0.008(3)
C180 0.043(5) 0.031(4) 0.019(4) 0.001(3) 0.001(4) -0.004(4)
C181 0.067(7) 0.036(5) 0.018(4) 0.010(4) 0.005(4) 0.002(5)
C182 0.046(6) 0.035(5) 0.024(5) 0.006(4) 0.022(4) 0.005(4)
C183 0.027(5) 0.024(4) 0.040(6) 0.019(4) 0.006(4) 0.009(4)
C184 0.018(4) 0.027(4) 0.029(5) 0.006(4) 0.001(4) 0.008(3)
C185 0.008(4) 0.018(4) 0.024(5) 0.004(4) -0.003(4) 0.001(3)
C186 0.019(5) 0.033(5) 0.021(5) 0.003(4) -0.001(4) 0.006(4)
C187 0.026(5) 0.038(5) 0.019(5) -0.001(4) 0.011(4) 0.008(4)
C188 0.024(5) 0.025(4) 0.049(7) -0.014(4) 0.004(4) 0.003(4)
C189 0.020(5) 0.030(5) 0.036(6) 0.005(4) 0.003(4) 0.006(4)
C190 0.022(5) 0.025(4) 0.022(5) 0.006(4) -0.005(4) 0.012(4)
N1 0.023(4) 0.019(3) 0.021(4) 0.005(3) 0.006(3) 0.011(3)
N2 0.015(4) 0.017(3) 0.030(5) -0.006(3) 0.009(4) -0.005(3)
N3 0.024(3) 0.024(4) 0.035(4) -0.002(3) -0.013(3) -0.008(3)
N4 0.023(4) 0.019(3) 0.015(4) -0.001(3) 0.001(3) 0.004(3)
N5 0.019(4) 0.031(4) 0.033(4) -0.011(3) 0.013(3) -0.016(3)
N6 0.022(4) 0.018(3) 0.030(4) 0.004(3) -0.012(3) 0.005(3)
N7 0.025(3) 0.025(3) 0.030(4) 0.013(3) 0.008(3) 0.014(3)
N8 0.016(4) 0.023(3) 0.011(4) 0.003(3) 0.007(3) -0.002(3)
N9 0.032(5) 0.020(3) 0.030(5) 0.002(3) -0.003(4) -0.011(3)
N10 0.025(5) 0.017(3) 0.016(4) 0.003(3) 0.006(3) 0.006(3)
N11 0.032(5) 0.020(3) 0.021(4) -0.001(3) 0.000(3) -0.009(3)
N12 0.020(4) 0.020(3) 0.039(5) -0.008(3) -0.010(3) 0.004(3)
P1 0.0203(12) 0.0259(11) 0.0286(13) 0.0073(9) 0.0056(10) 0.0116(9)
P2 0.0158(13) 0.0161(10) 0.0170(13) -0.0036(9) 0.0040(10) -0.0033(9)
P3 0.0165(12) 0.0176(10) 0.0205(13) -0.0038(8) 0.0005(9) -0.0066(8)
P4 0.0127(12) 0.0179(10) 0.0154(12) -0.0015(8) 0.0017(9) 0.0014(8)
P5 0.0162(11) 0.0226(10) 0.0211(11) -0.0078(8) 0.0019(9) -0.0075(8)
P6 0.0166(12) 0.0171(10) 0.0206(12) 0.0032(8) 0.0021(9) 0.0032(8)
P7 0.0210(12) 0.0310(12) 0.0329(14) 0.0191(10) 0.0098(10) 0.0134(9)
P8 0.0135(12) 0.0187(10) 0.0165(12) 0.0051(8) 0.0025(10) 0.0000(9)
P9 0.0210(13) 0.0153(10) 0.0324(14) -0.0030(9) 0.0061(10) -0.0066(8)
P10 0.0172(13) 0.0154(10) 0.0172(13) 0.0012(9) 0.0055(10) 0.0013(9)
P11 0.0161(11) 0.0208(10) 0.0221(12) -0.0002(8) 0.0006(9) -0.0056(8)
P12 0.0173(12) 0.0182(10) 0.0161(12) 0.0025(8) 0.0010(9) 0.0038(8)
Co1 0.0111(6) 0.0154(5) 0.0184(6) 0.0014(4) 0.0015(5) 0.0010(4)
Co2 0.0103(6) 0.0143(5) 0.0179(6) -0.0029(4) 0.0010(5) -0.0025(4)
Co3 0.0111(6) 0.0129(5) 0.0164(7) -0.0007(4) 0.0029(5) -0.0014(4)
Co4 0.0118(6) 0.0113(5) 0.0167(6) -0.0005(4) 0.0017(5) 0.0000(4)
Co5 0.0112(6) 0.0121(5) 0.0144(6) -0.0013(4) 0.0015(5) -0.0022(4)
Co6 0.0095(6) 0.0140(5) 0.0141(6) -0.0015(4) 0.0017(5) -0.0004(4)
Co7 0.0114(6) 0.0163(5) 0.0219(7) 0.0055(5) 0.0030(5) 0.0039(4)
Co8 0.0112(6) 0.0145(5) 0.0158(6) 0.0018(4) 0.0012(5) -0.0013(4)
Co9 0.0118(6) 0.0133(5) 0.0165(7) 0.0031(4) 0.0013(5) 0.0015(4)
Co10 0.0113(6) 0.0126(5) 0.0152(7) 0.0017(4) 0.0007(5) 0.0014(4)
Co11 0.0125(6) 0.0118(5) 0.0215(7) 0.0003(4) 0.0034(5) -0.0010(4)
Co12 0.0115(6) 0.0131(5) 0.0172(7) 0.0016(5) 0.0029(5) 0.0000(4)
Zn1 0.0126(6) 0.0167(5) 0.0132(6) 0.0019(4) 0.0014(5) 0.0047(4)
Zn2 0.0151(6) 0.0194(5) 0.0192(6) -0.0072(4) 0.0047(5) -0.0055(4)
Zn3 0.0140(6) 0.0200(5) 0.0220(6) 0.0022(4) -0.0029(5) -0.0005(4)
Zn4 0.0144(6) 0.0176(5) 0.0194(6) 0.0075(4) 0.0045(5) 0.0061(4)
Zn5 0.0169(6) 0.0204(5) 0.0185(6) 0.0032(4) 0.0027(5) -0.0056(4)
Zn6 0.0202(7) 0.0253(6) 0.0316(7) 0.0007(5) -0.0016(5) -0.0039(5)
Se1 0.0108(4) 0.0212(4) 0.0166(5) -0.0003(3) -0.0008(3) -0.0008(3)
Se2 0.0089(4) 0.0192(4) 0.0193(5) -0.0007(3) 0.0017(4) -0.0004(3)
Se3 0.0131(5) 0.0135(4) 0.0196(5) 0.0000(3) 0.0025(4) -0.0020(3)
Se4 0.0140(5) 0.0157(4) 0.0144(5) 0.0003(3) 0.0002(4) -0.0015(3)
Se5 0.0097(4) 0.0134(4) 0.0166(5) -0.0006(3) 0.0006(4) -0.0006(3)
Se6 0.0133(4) 0.0118(4) 0.0160(5) 0.0010(3) 0.0022(4) 0.0004(3)
Se7 0.0142(4) 0.0128(4) 0.0188(5) -0.0018(3) 0.0047(4) 0.0001(3)
Se8 0.0134(4) 0.0125(4) 0.0191(5) -0.0035(3) 0.0028(4) -0.0012(3)
Se9 0.0109(4) 0.0179(4) 0.0200(5) 0.0024(3) 0.0025(4) 0.0010(3)
Se10 0.0131(5) 0.0203(4) 0.0176(5) 0.0042(3) 0.0008(4) 0.0017(3)
Se11 0.0128(4) 0.0131(4) 0.0148(5) 0.0017(3) 0.0013(4) 0.0009(3)
Se12 0.0100(5) 0.0147(4) 0.0180(5) 0.0021(3) 0.0027(4) -0.0002(3)
Se13 0.0127(5) 0.0172(4) 0.0174(5) -0.0007(3) 0.0015(4) 0.0000(3)
Se14 0.0155(5) 0.0121(4) 0.0266(5) 0.0014(3) 0.0056(4) 0.0023(3)
Se15 0.0157(5) 0.0132(4) 0.0234(5) 0.0062(3) 0.0049(4) 0.0021(3)
Se16 0.0144(4) 0.0126(4) 0.0157(5) 0.0016(3) 0.0031(3) -0.0002(3)

loop_
_atom_type_symbol
_atom_type_description
_atom_type_scat_dispersion_real
_atom_type_scat_dispersion_imag
_atom_type_scat_source
C C 0.0033 0.0016 'International Tables Vol C Tables 4.2.6.8 and 6.1.1.4'
H H 0 0 'International Tables Vol C Tables 4.2.6.8 and 6.1.1.4'
N N 0.0061 0.0033 'International Tables Vol C Tables 4.2.6.8 and 6.1.1.4'
P P 0.1023 0.0942 'International Tables Vol C Tables 4.2.6.8 and 6.1.1.4'
Co Co 0.3494 0.9721 'International Tables Vol C Tables 4.2.6.8 and 6.1.1.4'
Zn Zn 0.2839 1.4301 'International Tables Vol C Tables 4.2.6.8 and 6.1.1.4'
Se Se -0.0929 2.2259 'International Tables Vol C Tables 4.2.6.8 and 6.1.1.4'

loop_
_geom_angle_atom_site_label_1
_geom_angle_atom_site_label_2
_geom_angle_atom_site_label_3
_geom_angle
_geom_angle_site_symmetry_1
_geom_angle_site_symmetry_3
_geom_angle_publ_flag
N1 C1 C2 110.6(8) . . ?
N1 C1 C3 111.6(8) . . ?
C2 C1 C3 110.0(8) . . ?
N1 C1 H1 108.2 . . ?
C2 C1 H1 108.2 . . ?
C3 C1 H1 108.2 . . ?
C1 C2 H2A 109.5 . . ?
C1 C2 H2B 109.5 . . ?
H2A C2 H2B 109.5 . . ?
C1 C2 H2C 109.5 . . ?
H2A C2 H2C 109.5 . . ?
H2B C2 H2C 109.5 . . ?
C1 C3 H3A 109.5 . . ?
C1 C3 H3B 109.5 . . ?
H3A C3 H3B 109.5 . . ?
C1 C3 H3C 109.5 . . ?
H3A C3 H3C 109.5 . . ?
H3B C3 H3C 109.5 . . ?
C5 C4 C9 119.3(8) . . ?
C5 C4 P1 119.6(7) . . ?
C9 C4 P1 120.3(7) . . ?
C4 C5 C6 121.3(9) . . ?
C4 C5 H5 119.3 . . ?
C6 C5 H5 119.3 . . ?
C5 C6 C7 117.6(10) . . ?
C5 C6 H6 121.2 . . ?
C7 C6 H6 121.2 . . ?
C8 C7 C6 121.9(9) . . ?
C8 C7 H7 119 . . ?
C6 C7 H7 119 . . ?
C7 C8 C9 120.9(9) . . ?
C7 C8 H8 119.5 . . ?
C9 C8 H8 119.5 . . ?
C8 C9 C4 118.8(10) . . ?
C8 C9 H9 120.6 . . ?
C4 C9 H9 120.6 . . ?
C15 C10 C11 117.2(9) . . ?
C15 C10 P1 122.0(8) . . ?
C11 C10 P1 120.6(7) . . ?
C12 C11 C10 122.2(10) . . ?
C12 C11 H11 118.9 . . ?
C10 C11 H11 118.9 . . ?
C13 C12 C11 119.7(12) . . ?
C13 C12 H12 120.1 . . ?
C11 C12 H12 120.1 . . ?
C12 C13 C14 119.7(11) . . ?
C12 C13 H13 120.2 . . ?
C14 C13 H13 120.2 . . ?
C13 C14 C15 119.9(10) . . ?
C13 C14 H14 120 . . ?
C15 C14 H14 120 . . ?
C10 C15 C14 121.3(11) . . ?
C10 C15 H15 119.4 . . ?
C14 C15 H15 119.4 . . ?
N2 C16 C18 110.7(8) . . ?
N2 C16 C17 109.6(7) . . ?
C18 C16 C17 112.8(7) . . ?
N2 C16 H16 107.9 . . ?
C18 C16 H16 107.9 . . ?
C17 C16 H16 107.9 . . ?
C16 C17 H17A 109.5 . . ?
C16 C17 H17B 109.5 . . ?
H17A C17 H17B 109.5 . . ?
C16 C17 H17C 109.5 . . ?
H17A C17 H17C 109.5 . . ?
H17B C17 H17C 109.5 . . ?
C16 C18 H18A 109.5 . . ?
C16 C18 H18B 109.5 . . ?
H18A C18 H18B 109.5 . . ?
C16 C18 H18C 109.5 . . ?
H18A C18 H18C 109.5 . . ?
H18B C18 H18C 109.5 . . ?
C20 C19 C24 117.8(8) . . ?
C20 C19 P2 118.7(7) . . ?
C24 C19 P2 122.8(7) . . ?
C21 C20 C19 121.0(9) . . ?
C21 C20 H20 119.5 . . ?
C19 C20 H20 119.5 . . ?
C22 C21 C20 120.1(9) . . ?
C22 C21 H21 120 . . ?
C20 C21 H21 120 . . ?
C21 C22 C23 119.3(8) . . ?
C21 C22 H22 120.4 . . ?
C23 C22 H22 120.4 . . ?
C24 C23 C22 121.4(9) . . ?
C24 C23 H23 119.3 . . ?
C22 C23 H23 119.3 . . ?
C23 C24 C19 120.3(9) . . ?
C23 C24 H24 119.9 . . ?
C19 C24 H24 119.9 . . ?
C30 C25 C26 118.6(9) . . ?
C30 C25 P2 120.8(7) . . ?
C26 C25 P2 120.4(7) . . ?
C27 C26 C25 120.4(9) . . ?
C27 C26 H26 119.8 . . ?
C25 C26 H26 119.8 . . ?
C26 C27 C28 120.2(10) . . ?
C26 C27 H27 119.9 . . ?
C28 C27 H27 119.9 . . ?
C29 C28 C27 119.9(10) . . ?
C29 C28 H28 120 . . ?
C27 C28 H28 120 . . ?
C28 C29 C30 120.6(10) . . ?
C28 C29 H29 119.7 . . ?
C30 C29 H29 119.7 . . ?
C29 C30 C25 120.2(9) . . ?
C29 C30 H30 119.9 . . ?
C25 C30 H30 119.9 . . ?
N3 C31 C33 110.5(8) . . ?
N3 C31 C32 110.6(8) . . ?
C33 C31 C32 111.1(8) . . ?
N3 C31 H31 108.2 . . ?
C33 C31 H31 108.2 . . ?
C32 C31 H31 108.2 . . ?
C31 C32 H32A 109.5 . . ?
C31 C32 H32B 109.5 . . ?
H32A C32 H32B 109.5 . . ?
C31 C32 H32C 109.5 . . ?
H32A C32 H32C 109.5 . . ?
H32B C32 H32C 109.5 . . ?
C31 C33 H33A 109.5 . . ?
C31 C33 H33B 109.5 . . ?
H33A C33 H33B 109.5 . . ?
C31 C33 H33C 109.5 . . ?
H33A C33 H33C 109.5 . . ?
H33B C33 H33C 109.5 . . ?
C35 C34 C39 119.6(8) . . ?
C35 C34 P3 121.7(7) . . ?
C39 C34 P3 118.4(6) . . ?
C34 C35 C36 121.8(9) . . ?
C34 C35 H35 119.1 . . ?
C36 C35 H35 119.1 . . ?
C37 C36 C35 117.6(8) . . ?
C37 C36 H36 121.2 . . ?
C35 C36 H36 121.2 . . ?
C36 C37 C38 120.4(9) . . ?
C36 C37 H37 119.8 . . ?
C38 C37 H37 119.8 . . ?
C39 C38 C37 119.5(10) . . ?
C39 C38 H38 120.2 . . ?
C37 C38 H38 120.2 . . ?
C38 C39 C34 121.1(8) . . ?
C38 C39 H39 119.4 . . ?
C34 C39 H39 119.4 . . ?
C45 C40 C41 119.4(7) . . ?
C45 C40 P3 120.2(6) . . ?
C41 C40 P3 119.8(6) . . ?
C42 C41 C40 120.3(8) . . ?
C42 C41 H41 119.9 . . ?
C40 C41 H41 119.9 . . ?
C43 C42 C41 120.0(8) . . ?
C43 C42 H42 120 . . ?
C41 C42 H42 120 . . ?
C42 C43 C44 119.4(8) . . ?
C42 C43 H43 120.3 . . ?
C44 C43 H43 120.3 . . ?
C43 C44 C45 120.4(9) . . ?
C43 C44 H44 119.8 . . ?
C45 C44 H44 119.8 . . ?
C40 C45 C44 120.5(8) . . ?
C40 C45 H45 119.7 . . ?
C44 C45 H45 119.7 . . ?
N4 C46 C47 112.8(8) . . ?
N4 C46 C48 109.4(7) . . ?
C47 C46 C48 110.4(8) . . ?
N4 C46 H46 108 . . ?
C47 C46 H46 108 . . ?
C48 C46 H46 108 . . ?
C46 C47 H47A 109.5 . . ?
C46 C47 H47B 109.5 . . ?
H47A C47 H47B 109.5 . . ?
C46 C47 H47C 109.5 . . ?
H47A C47 H47C 109.5 . . ?
H47B C47 H47C 109.5 . . ?
C46 C48 H48A 109.5 . . ?
C46 C48 H48B 109.5 . . ?
H48A C48 H48B 109.5 . . ?
C46 C48 H48C 109.5 . . ?
H48A C48 H48C 109.5 . . ?
H48B C48 H48C 109.5 . . ?
C54 C49 C50 117.6(8) . . ?
C54 C49 P4 120.9(7) . . ?
C50 C49 P4 120.5(7) . . ?
C51 C50 C49 120.4(9) . . ?
C51 C50 H50 119.8 . . ?
C49 C50 H50 119.8 . . ?
C52 C51 C50 121.3(9) . . ?
C52 C51 H51 119.4 . . ?
C50 C51 H51 119.4 . . ?
C51 C52 C53 119.7(9) . . ?
C51 C52 H52 120.1 . . ?
C53 C52 H52 120.1 . . ?
C54 C53 C52 120.0(10) . . ?
C54 C53 H53 120 . . ?
C52 C53 H53 120 . . ?
C53 C54 C49 121.0(9) . . ?
C53 C54 H54 119.5 . . ?
C49 C54 H54 119.5 . . ?
C56 C55 C60 118.5(8) . . ?
C56 C55 P4 121.1(7) . . ?
C60 C55 P4 120.3(7) . . ?
C57 C56 C55 120.2(9) . . ?
C57 C56 H56 119.9 . . ?
C55 C56 H56 119.9 . . ?
C56 C57 C58 119.6(9) . . ?
C56 C57 H57 120.2 . . ?
C58 C57 H57 120.2 . . ?
C59 C58 C57 120.1(10) . . ?
C59 C58 H58 119.9 . . ?
C57 C58 H58 119.9 . . ?
C58 C59 C60 121.4(10) . . ?
C58 C59 H59 119.3 . . ?
C60 C59 H59 119.3 . . ?
C59 C60 C55 120.1(9) . . ?
C59 C60 H60 120 . . ?
C55 C60 H60 120 . . ?
N5 C61 C63 110.0(8) . . ?
N5 C61 C62 109.2(7) . . ?
C63 C61 C62 109.9(8) . . ?
N5 C61 H61 109.2 . . ?
C63 C61 H61 109.2 . . ?
C62 C61 H61 109.2 . . ?
C61 C62 H62A 109.5 . . ?
C61 C62 H62B 109.5 . . ?
H62A C62 H62B 109.5 . . ?
C61 C62 H62C 109.5 . . ?
H62A C62 H62C 109.5 . . ?
H62B C62 H62C 109.5 . . ?
C61 C63 H63A 109.5 . . ?
C61 C63 H63B 109.5 . . ?
H63A C63 H63B 109.5 . . ?
C61 C63 H63C 109.5 . . ?
H63A C63 H63C 109.5 . . ?
H63B C63 H63C 109.5 . . ?
C65 C64 C69 118.2(8) . . ?
C65 C64 P5 119.8(7) . . ?
C69 C64 P5 121.6(6) . . ?
C64 C65 C66 122.6(9) . . ?
C64 C65 H65 118.7 . . ?
C66 C65 H65 118.7 . . ?
C65 C66 C67 119.0(9) . . ?
C65 C66 H66 120.5 . . ?
C67 C66 H66 120.5 . . ?
C68 C67 C66 120.3(9) . . ?
C68 C67 H67 119.8 . . ?
C66 C67 H67 119.8 . . ?
C67 C68 C69 120.8(8) . . ?
C67 C68 H68 119.6 . . ?
C69 C68 H68 119.6 . . ?
C68 C69 C64 119.1(8) . . ?
C68 C69 H69 120.5 . . ?
C64 C69 H69 120.5 . . ?
C71 C70 C75 119.7(7) . . ?
C71 C70 P5 120.2(6) . . ?
C75 C70 P5 120.0(6) . . ?
C70 C71 C72 121.3(8) . . ?
C70 C71 H71 119.4 . . ?
C72 C71 H71 119.4 . . ?
C71 C72 C73 119.7(8) . . ?
C71 C72 H72 120.1 . . ?
C73 C72 H72 120.1 . . ?
C72 C73 C74 120.2(7) . . ?
C72 C73 H73 119.9 . . ?
C74 C73 H73 119.9 . . ?
C73 C74 C75 119.9(7) . . ?
C73 C74 H74 120.1 . . ?
C75 C74 H74 120.1 . . ?
C74 C75 C70 119.1(8) . . ?
C74 C75 H75 120.4 . . ?
C70 C75 H75 120.4 . . ?
C77 C76 N6 113.4(9) . . ?
C77 C76 C78 111.4(10) . . ?
N6 C76 C78 108.7(9) . . ?
C77 C76 H76 107.7 . . ?
N6 C76 H76 107.7 . . ?
C78 C76 H76 107.7 . . ?
C76 C77 H77A 109.5 . . ?
C76 C77 H77B 109.5 . . ?
H77A C77 H77B 109.5 . . ?
C76 C77 H77C 109.5 . . ?
H77A C77 H77C 109.5 . . ?
H77B C77 H77C 109.5 . . ?
C76 C78 H78A 109.5 . . ?
C76 C78 H78B 109.5 . . ?
H78A C78 H78B 109.5 . . ?
C76 C78 H78C 109.5 . . ?
H78A C78 H78C 109.5 . . ?
H78B C78 H78C 109.5 . . ?
C84 C79 C80 117.5(8) . . ?
C84 C79 P6 122.5(7) . . ?
C80 C79 P6 119.5(6) . . ?
C81 C80 C79 121.3(8) . . ?
C81 C80 H80 119.3 . . ?
C79 C80 H80 119.3 . . ?
C80 C81 C82 120.9(9) . . ?
C80 C81 H81 119.5 . . ?
C82 C81 H81 119.5 . . ?
C81 C82 C83 118.9(9) . . ?
C81 C82 H82 120.5 . . ?
C83 C82 H82 120.5 . . ?
C84 C83 C82 120.4(8) . . ?
C84 C83 H83 119.8 . . ?
C82 C83 H83 119.8 . . ?
C83 C84 C79 120.8(9) . . ?
C83 C84 H84 119.6 . . ?
C79 C84 H84 119.6 . . ?
C90 C85 C86 119.5(8) . . ?
C90 C85 P6 120.2(7) . . ?
C86 C85 P6 119.9(7) . . ?
C87 C86 C85 119.8(9) . . ?
C87 C86 H86 120.1 . . ?
C85 C86 H86 120.1 . . ?
C88 C87 C86 121.0(9) . . ?
C88 C87 H87 119.5 . . ?
C86 C87 H87 119.5 . . ?
C87 C88 C89 119.4(8) . . ?
C87 C88 H88 120.3 . . ?
C89 C88 H88 120.3 . . ?
C88 C89 C90 120.4(9) . . ?
C88 C89 H89 119.8 . . ?
C90 C89 H89 119.8 . . ?
C85 C90 C89 119.7(9) . . ?
C85 C90 H90 120.2 . . ?
C89 C90 H90 120.2 . . ?
N7 C101 C102 110.7(8) . . ?
N7 C101 C103 111.5(7) . . ?
C102 C101 C103 111.9(8) . . ?
N7 C101 H101 107.5 . . ?
C102 C101 H101 107.5 . . ?
C103 C101 H101 107.5 . . ?
C101 C102 H10A 109.5 . . ?
C101 C102 H10B 109.5 . . ?
H10A C102 H10B 109.5 . . ?
C101 C102 H10C 109.5 . . ?
H10A C102 H10C 109.5 . . ?
H10B C102 H10C 109.5 . . ?
C101 C103 H10D 109.5 . . ?
C101 C103 H10E 109.5 . . ?
H10D C103 H10E 109.5 . . ?
C101 C103 H10F 109.5 . . ?
H10D C103 H10F 109.5 . . ?
H10E C103 H10F 109.5 . . ?
C105 C104 C109 118.0(10) . . ?
C105 C104 P7 121.0(7) . . ?
C109 C104 P7 120.4(9) . . ?
C106 C105 C104 120.0(10) . . ?
C106 C105 H105 120 . . ?
C104 C105 H105 120 . . ?
C107 C106 C105 123.5(13) . . ?
C107 C106 H106 118.2 . . ?
C105 C106 H106 118.2 . . ?
C106 C107 C108 117.9(11) . . ?
C106 C107 H107 121.1 . . ?
C108 C107 H107 121.1 . . ?
C107 C108 C109 121.5(10) . . ?
C107 C108 H108 119.3 . . ?
C109 C108 H108 119.3 . . ?
C108 C109 C104 119.1(10) . . ?
C108 C109 H109 120.4 . . ?
C104 C109 H109 120.4 . . ?
C111 C110 C115 119.4(10) . . ?
C111 C110 P7 119.9(9) . . ?
C115 C110 P7 120.2(9) . . ?
C110 C111 C112 123.7(12) . . ?
C110 C111 H111 118.2 . . ?
C112 C111 H111 118.2 . . ?
C113 C112 C111 116.2(13) . . ?
C113 C112 H112 121.9 . . ?
C111 C112 H112 121.9 . . ?
C112 C113 C114 123.1(11) . . ?
C112 C113 H113 118.4 . . ?
C114 C113 H113 118.4 . . ?
C115 C114 C113 117.9(12) . . ?
C115 C114 H114 121.1 . . ?
C113 C114 H114 121.1 . . ?
C114 C115 C110 119.7(13) . . ?
C114 C115 H115 120.2 . . ?
C110 C115 H115 120.2 . . ?
N8 C116 C118 110.3(7) . . ?
N8 C116 C117 111.5(7) . . ?
C118 C116 C117 110.7(8) . . ?
N8 C116 H116 108 . . ?
C118 C116 H116 108 . . ?
C117 C116 H116 108 . . ?
C116 C117 H11A 109.5 . . ?
C116 C117 H11B 109.5 . . ?
H11A C117 H11B 109.5 . . ?
C116 C117 H11C 109.5 . . ?
H11A C117 H11C 109.5 . . ?
H11B C117 H11C 109.5 . . ?
C116 C118 H11D 109.5 . . ?
C116 C118 H11E 109.5 . . ?
H11D C118 H11E 109.5 . . ?
C116 C118 H11F 109.5 . . ?
H11D C118 H11F 109.5 . . ?
H11E C118 H11F 109.5 . . ?
C120 C119 C124 116.9(8) . . ?
C120 C119 P8 120.3(7) . . ?
C124 C119 P8 122.0(7) . . ?
C121 C120 C119 122.5(9) . . ?
C121 C120 H120 118.8 . . ?
C119 C120 H120 118.8 . . ?
C120 C121 C122 118.5(9) . . ?
C120 C121 H121 120.8 . . ?
C122 C121 H121 120.8 . . ?
C123 C122 C121 119.5(9) . . ?
C123 C122 H122 120.2 . . ?
C121 C122 H122 120.2 . . ?
C122 C123 C124 121.2(9) . . ?
C122 C123 H123 119.4 . . ?
C124 C123 H123 119.4 . . ?
C123 C124 C119 121.3(9) . . ?
C123 C124 H124 119.4 . . ?
C119 C124 H124 119.4 . . ?
C126 C125 C130 118.3(9) . . ?
C126 C125 P8 121.1(7) . . ?
C130 C125 P8 120.5(7) . . ?
C125 C126 C127 121.0(9) . . ?
C125 C126 H126 119.5 . . ?
C127 C126 H126 119.5 . . ?
C128 C127 C126 120.6(9) . . ?
C128 C127 H127 119.7 . . ?
C126 C127 H127 119.7 . . ?
C127 C128 C129 119.6(10) . . ?
C127 C128 H128 120.2 . . ?
C129 C128 H128 120.2 . . ?
C130 C129 C128 118.6(10) . . ?
C130 C129 H129 120.7 . . ?
C128 C129 H129 120.7 . . ?
C129 C130 C125 121.8(9) . . ?
C129 C130 H130 119.1 . . ?
C125 C130 H130 119.1 . . ?
C133 C131 N9 110.1(9) . . ?
C133 C131 C132 111.1(10) . . ?
N9 C131 C132 111.2(9) . . ?
C133 C131 H131 108.1 . . ?
N9 C131 H131 108.1 . . ?
C132 C131 H131 108.1 . . ?
C131 C132 H13A 109.5 . . ?
C131 C132 H13B 109.5 . . ?
H13A C132 H13B 109.5 . . ?
C131 C132 H13C 109.5 . . ?
H13A C132 H13C 109.5 . . ?
H13B C132 H13C 109.5 . . ?
C131 C133 H13D 109.5 . . ?
C131 C133 H13E 109.5 . . ?
H13D C133 H13E 109.5 . . ?
C131 C133 H13F 109.5 . . ?
H13D C133 H13F 109.5 . . ?
H13E C133 H13F 109.5 . . ?
C135 C134 C139 118.8(9) . . ?
C135 C134 P9 119.7(6) . . ?
C139 C134 P9 121.0(8) . . ?
C134 C135 C136 119.6(9) . . ?
C134 C135 H135 120.2 . . ?
C136 C135 H135 120.2 . . ?
C135 C136 C137 120.8(10) . . ?
C135 C136 H136 119.6 . . ?
C137 C136 H136 119.6 . . ?
C138 C137 C136 119.3(10) . . ?
C138 C137 H137 120.3 . . ?
C136 C137 H137 120.3 . . ?
C137 C138 C139 122.1(9) . . ?
C137 C138 H138 118.9 . . ?
C139 C138 H138 118.9 . . ?
C138 C139 C134 119.3(9) . . ?
C138 C139 H139 120.4 . . ?
C134 C139 H139 120.4 . . ?
C145 C140 C141 121.1(9) . . ?
C145 C140 P9 119.8(8) . . ?
C141 C140 P9 118.6(7) . . ?
C142 C141 C140 119.4(10) . . ?
C142 C141 H141 120.3 . . ?
C140 C141 H141 120.3 . . ?
C143 C142 C141 117.1(12) . . ?
C143 C142 H142 121.4 . . ?
C141 C142 H142 121.4 . . ?
C144 C143 C142 125.2(12) . . ?
C144 C143 H143 117.4 . . ?
C142 C143 H143 117.4 . . ?
C143 C144 C145 117.1(12) . . ?
C143 C144 H144 121.4 . . ?
C145 C144 H144 121.4 . . ?
C140 C145 C144 119.9(11) . . ?
C140 C145 H145 120.1 . . ?
C144 C145 H145 120.1 . . ?
N10 C146 C147 111.6(7) . . ?
N10 C146 C148 109.7(8) . . ?
C147 C146 C148 109.7(8) . . ?
N10 C146 H146 108.6 . . ?
C147 C146 H146 108.6 . . ?
C148 C146 H146 108.6 . . ?
C146 C147 H14A 109.5 . . ?
C146 C147 H14B 109.5 . . ?
H14A C147 H14B 109.5 . . ?
C146 C147 H14C 109.5 . . ?
H14A C147 H14C 109.5 . . ?
H14B C147 H14C 109.5 . . ?
C146 C148 H14D 109.5 . . ?
C146 C148 H14E 109.5 . . ?
H14D C148 H14E 109.5 . . ?
C146 C148 H14F 109.5 . . ?
H14D C148 H14F 109.5 . . ?
H14E C148 H14F 109.5 . . ?
C150 C149 C154 117.4(8) . . ?
C150 C149 P10 123.0(7) . . ?
C154 C149 P10 118.6(7) . . ?
C149 C150 C151 122.2(9) . . ?
C149 C150 H150 118.9 . . ?
C151 C150 H150 118.9 . . ?
C152 C151 C150 118.8(10) . . ?
C152 C151 H151 120.6 . . ?
C150 C151 H151 120.6 . . ?
C151 C152 C153 120.5(9) . . ?
C151 C152 H152 119.8 . . ?
C153 C152 H152 119.8 . . ?
C154 C153 C152 119.8(9) . . ?
C154 C153 H153 120.1 . . ?
C152 C153 H153 120.1 . . ?
C153 C154 C149 121.2(9) . . ?
C153 C154 H154 119.4 . . ?
C149 C154 H154 119.4 . . ?
C160 C155 C156 118.5(9) . . ?
C160 C155 P10 121.8(7) . . ?
C156 C155 P10 119.0(7) . . ?
C157 C156 C155 120.2(9) . . ?
C157 C156 H156 119.9 . . ?
C155 C156 H156 119.9 . . ?
C158 C157 C156 120.2(9) . . ?
C158 C157 H157 119.9 . . ?
C156 C157 H157 119.9 . . ?
C157 C158 C159 120.4(10) . . ?
C157 C158 H158 119.8 . . ?
C159 C158 H158 119.8 . . ?
C160 C159 C158 120.3(10) . . ?
C160 C159 H159 119.8 . . ?
C158 C159 H159 119.8 . . ?
C159 C160 C155 120.3(9) . . ?
C159 C160 H160 119.9 . . ?
C155 C160 H160 119.9 . . ?
N11 C161 C162 113.6(8) . . ?
N11 C161 C163 110.4(7) . . ?
C162 C161 C163 111.0(9) . . ?
N11 C161 H161 107.2 . . ?
C162 C161 H161 107.2 . . ?
C163 C161 H161 107.2 . . ?
C161 C162 H16A 109.5 . . ?
C161 C162 H16B 109.5 . . ?
H16A C162 H16B 109.5 . . ?
C161 C162 H16C 109.5 . . ?
H16A C162 H16C 109.5 . . ?
H16B C162 H16C 109.5 . . ?
C161 C163 H16D 109.5 . . ?
C161 C163 H16E 109.5 . . ?
H16D C163 H16E 109.5 . . ?
C161 C163 H16F 109.5 . . ?
H16D C163 H16F 109.5 . . ?
H16E C163 H16F 109.5 . . ?
C165 C164 C169 118.6(7) . . ?
C165 C164 P11 120.9(6) . . ?
C169 C164 P11 119.9(6) . . ?
C164 C165 C166 121.4(8) . . ?
C164 C165 H165 119.3 . . ?
C166 C165 H165 119.3 . . ?
C167 C166 C165 118.8(8) . . ?
C167 C166 H166 120.6 . . ?
C165 C166 H166 120.6 . . ?
C168 C167 C166 120.5(7) . . ?
C168 C167 H167 119.8 . . ?
C166 C167 H167 119.8 . . ?
C167 C168 C169 120.8(8) . . ?
C167 C168 H168 119.6 . . ?
C169 C168 H168 119.6 . . ?
C168 C169 C164 119.9(8) . . ?
C168 C169 H169 120 . . ?
C164 C169 H169 120 . . ?
C171 C170 C175 119.0(7) . . ?
C171 C170 P11 121.9(6) . . ?
C175 C170 P11 119.1(6) . . ?
C170 C171 C172 121.5(8) . . ?
C170 C171 H171 119.3 . . ?
C172 C171 H171 119.3 . . ?
C171 C172 C173 119.8(8) . . ?
C171 C172 H172 120.1 . . ?
C173 C172 H172 120.1 . . ?
C174 C173 C172 119.1(8) . . ?
C174 C173 H173 120.5 . . ?
C172 C173 H173 120.5 . . ?
C173 C174 C175 121.2(9) . . ?
C173 C174 H174 119.4 . . ?
C175 C174 H174 119.4 . . ?
C174 C175 C170 119.4(8) . . ?
C174 C175 H175 120.3 . . ?
C170 C175 H175 120.3 . . ?
C178 C176 N12 110.9(8) . . ?
C178 C176 C177 110.3(8) . . ?
N12 C176 C177 109.8(8) . . ?
C178 C176 H176 108.6 . . ?
N12 C176 H176 108.6 . . ?
C177 C176 H176 108.6 . . ?
C176 C177 H17D 109.5 . . ?
C176 C177 H17E 109.5 . . ?
H17D C177 H17E 109.5 . . ?
C176 C177 H17F 109.5 . . ?
H17D C177 H17F 109.5 . . ?
H17E C177 H17F 109.5 . . ?
C176 C178 H17G 109.5 . . ?
C176 C178 H17H 109.5 . . ?
H17G C178 H17H 109.5 . . ?
C176 C178 H17I 109.5 . . ?
H17G C178 H17I 109.5 . . ?
H17H C178 H17I 109.5 . . ?
C184 C179 C180 119.2(7) . . ?
C184 C179 P12 120.0(6) . . ?
C180 C179 P12 120.7(6) . . ?
C181 C180 C179 121.3(8) . . ?
C181 C180 H180 119.3 . . ?
C179 C180 H180 119.3 . . ?
C180 C181 C182 119.4(8) . . ?
C180 C181 H181 120.3 . . ?
C182 C181 H181 120.3 . . ?
C183 C182 C181 120.4(8) . . ?
C183 C182 H182 119.8 . . ?
C181 C182 H182 119.8 . . ?
C182 C183 C184 120.2(8) . . ?
C182 C183 H183 119.9 . . ?
C184 C183 H183 119.9 . . ?
C179 C184 C183 119.6(8) . . ?
C179 C184 H184 120.2 . . ?
C183 C184 H184 120.2 . . ?
C186 C185 C190 116.4(8) . . ?
C186 C185 P12 120.4(6) . . ?
C190 C185 P12 122.7(7) . . ?
C187 C186 C185 121.3(8) . . ?
C187 C186 H186 119.3 . . ?
C185 C186 H186 119.3 . . ?
C188 C187 C186 120.8(9) . . ?
C188 C187 H187 119.6 . . ?
C186 C187 H187 119.6 . . ?
C187 C188 C189 119.1(9) . . ?
C187 C188 H188 120.4 . . ?
C189 C188 H188 120.4 . . ?
C190 C189 C188 121.8(9) . . ?
C190 C189 H189 119.1 . . ?
C188 C189 H189 119.1 . . ?
C189 C190 C185 120.5(9) . . ?
C189 C190 H190 119.7 . . ?
C185 C190 H190 119.7 . . ?
C1 N1 P1 120.7(6) . . ?
C1 N1 Zn1 126.3(6) . . ?
P1 N1 Zn1 112.6(4) . . ?
C1 N1 H1A 119.6 . . ?
P1 N1 H1A 119.6 . . ?
C16 N2 P2 122.4(6) . . ?
C16 N2 Zn2 124.4(6) . . ?
P2 N2 Zn2 110.0(4) . . ?
C16 N2 H2 118.8 . . ?
P2 N2 H2 118.8 . . ?
C31 N3 P3 121.7(6) . . ?
C31 N3 Zn3 123.5(6) . . ?
P3 N3 Zn3 113.9(4) . . ?
C31 N3 H3 119.1 . . ?
P3 N3 H3 119.1 . . ?
C46 N4 P4 122.3(6) . . ?
C46 N4 Zn1 122.6(6) . . ?
P4 N4 Zn1 111.9(4) . . ?
C46 N4 H4 118.9 . . ?
P4 N4 H4 118.9 . . ?
C61 N5 P5 121.0(6) . . ?
C61 N5 Zn2 124.9(6) . . ?
P5 N5 Zn2 113.6(4) . . ?
C61 N5 H5A 119.5 . . ?
P5 N5 H5A 119.5 . . ?
C76 N6 P6 120.6(6) . . ?
C76 N6 Zn3 126.3(6) . . ?
P6 N6 Zn3 111.3(4) . . ?
C76 N6 H6A 119.7 . . ?
P6 N6 H6A 119.7 . . ?
C101 N7 P7 122.0(6) . . ?
C101 N7 Zn4 125.4(6) . . ?
P7 N7 Zn4 112.2(4) . . ?
C101 N7 H7A 119 . . ?
P7 N7 H7A 119 . . ?
C116 N8 P8 121.5(6) . . ?
C116 N8 Zn5 123.2(6) . . ?
P8 N8 Zn5 111.9(4) . . ?
C116 N8 H8A 119.2 . . ?
P8 N8 H8A 119.2 . . ?
C131 N9 P9 123.5(6) . . ?
C131 N9 Zn6 124.8(6) . . ?
P9 N9 Zn6 110.2(4) . . ?
C131 N9 H9A 118.2 . . ?
P9 N9 H9A 118.2 . . ?
C146 N10 P10 122.5(6) . . ?
C146 N10 Zn4 123.0(6) . . ?
P10 N10 Zn4 111.4(4) . . ?
C146 N10 H10 118.8 . . ?
P10 N10 H10 118.8 . . ?
C161 N11 P11 125.0(6) . . ?
C161 N11 Zn5 121.7(6) . . ?
P11 N11 Zn5 111.8(4) . . ?
C161 N11 H11G 117.5 . . ?
P11 N11 H11G 117.5 . . ?
C176 N12 P12 124.1(5) . . ?
C176 N12 Zn6 121.4(5) . . ?
P12 N12 Zn6 113.1(4) . . ?
C176 N12 H12A 118 . . ?
P12 N12 H12A 118 . . ?
N1 P1 C10 107.4(4) . . ?
N1 P1 C4 104.6(4) . . ?
C10 P1 C4 103.3(4) . . ?
N1 P1 Co1 111.6(3) . . ?
C10 P1 Co1 111.8(3) . . ?
C4 P1 Co1 117.3(3) . . ?
N2 P2 C25 107.9(4) . . ?
N2 P2 C19 105.3(4) . . ?
C25 P2 C19 102.9(4) . . ?
N2 P2 Co3 111.4(3) . . ?
C25 P2 Co3 110.2(3) . . ?
C19 P2 Co3 118.4(3) . . ?
N2 P2 Zn2 37.6(3) . . ?
C25 P2 Zn2 126.8(3) . . ?
C19 P2 Zn2 122.0(3) . . ?
Co3 P2 Zn2 73.96(7) . . ?
N3 P3 C34 104.6(4) . . ?
N3 P3 C40 108.4(4) . . ?
C34 P3 C40 103.4(4) . . ?
N3 P3 Co5 111.8(3) . . ?
C34 P3 Co5 118.6(3) . . ?
C40 P3 Co5 109.3(3) . . ?
N4 P4 C55 106.8(4) . . ?
N4 P4 C49 105.8(4) . . ?
C55 P4 C49 100.8(4) . . ?
N4 P4 Co6 111.0(3) . . ?
C55 P4 Co6 113.4(3) . . ?
C49 P4 Co6 118.0(3) . . ?
N5 P5 C64 105.6(4) . . ?
N5 P5 C70 105.2(4) . . ?
C64 P5 C70 103.1(4) . . ?
N5 P5 Co2 111.8(3) . . ?
C64 P5 Co2 116.0(3) . . ?
C70 P5 Co2 114.0(3) . . ?
N6 P6 C79 105.2(4) . . ?
N6 P6 C85 106.6(4) . . ?
C79 P6 C85 103.2(4) . . ?
N6 P6 Co4 111.0(2) . . ?
C79 P6 Co4 119.3(3) . . ?
C85 P6 Co4 110.6(3) . . ?
N7 P7 C110 106.1(4) . . ?
N7 P7 C104 108.1(4) . . ?
C110 P7 C104 104.6(5) . . ?
N7 P7 Co7 111.7(3) . . ?
C110 P7 Co7 116.6(4) . . ?
C104 P7 Co7 109.2(3) . . ?
N8 P8 C119 105.3(4) . . ?
N8 P8 C125 106.8(4) . . ?
C119 P8 C125 102.2(4) . . ?
N8 P8 Co9 111.8(3) . . ?
C119 P8 Co9 116.7(3) . . ?
C125 P8 Co9 113.1(3) . . ?
N9 P9 C134 105.2(4) . . ?
N9 P9 C140 107.8(4) . . ?
C134 P9 C140 103.0(4) . . ?
N9 P9 Co11 110.4(3) . . ?
C134 P9 Co11 119.7(3) . . ?
C140 P9 Co11 109.9(3) . . ?
N9 P9 Zn6 37.8(2) . . ?
C134 P9 Zn6 117.1(3) . . ?
C140 P9 Zn6 131.3(3) . . ?
Co11 P9 Zn6 73.86(7) . . ?
N10 P10 C155 108.2(4) . . ?
N10 P10 C149 105.2(4) . . ?
C155 P10 C149 102.5(4) . . ?
N10 P10 Co12 110.7(3) . . ?
C155 P10 Co12 110.9(3) . . ?
C149 P10 Co12 118.6(3) . . ?
N11 P11 C170 106.2(4) . . ?
N11 P11 C164 106.8(4) . . ?
C170 P11 C164 101.2(4) . . ?
N11 P11 Co8 111.1(3) . . ?
C170 P11 Co8 113.7(3) . . ?
C164 P11 Co8 116.8(3) . . ?
N12 P12 C179 107.2(4) . . ?
N12 P12 C185 105.5(4) . . ?
C179 P12 C185 103.8(4) . . ?
N12 P12 Co10 111.5(3) . . ?
C179 P12 Co10 112.5(3) . . ?
C185 P12 Co10 115.6(3) . . ?
P1 Co1 Se7 107.18(8) . . ?
P1 Co1 Se6 95.21(8) . . ?
Se7 Co1 Se6 87.61(5) . . ?
P1 Co1 Se2 107.10(8) . . ?
Se7 Co1 Se2 87.74(5) . . ?
Se6 Co1 Se2 157.59(6) . . ?
P1 Co1 Se1 96.93(8) . . ?
Se7 Co1 Se1 155.80(6) . . ?
Se6 Co1 Se1 92.37(5) . . ?
Se2 Co1 Se1 83.11(5) . . ?
P1 Co1 Co6 126.24(8) . . ?
Se7 Co1 Co6 112.00(5) . . ?
Se6 Co1 Co6 52.55(4) . . ?
Se2 Co1 Co6 109.73(5) . . ?
Se1 Co1 Co6 51.63(4) . . ?
P1 Co1 Co3 143.01(8) . . ?
Se7 Co1 Co3 50.96(4) . . ?
Se6 Co1 Co3 110.93(5) . . ?
Se2 Co1 Co3 50.76(4) . . ?
Se1 Co1 Co3 107.25(5) . . ?
Co6 Co1 Co3 90.73(4) . . ?
P1 Co1 Co5 134.23(8) . . ?
Se7 Co1 Co5 51.25(4) . . ?
Se6 Co1 Co5 50.68(4) . . ?
Se2 Co1 Co5 110.91(5) . . ?
Se1 Co1 Co5 111.89(5) . . ?
Co6 Co1 Co5 61.32(4) . . ?
Co3 Co1 Co5 60.62(4) . . ?
P5 Co2 Se3 91.45(8) . . ?
P5 Co2 Se8 105.74(8) . . ?
Se3 Co2 Se8 86.76(5) . . ?
P5 Co2 Se1 110.92(8) . . ?
Se3 Co2 Se1 157.61(6) . . ?
Se8 Co2 Se1 88.05(5) . . ?
P5 Co2 Se2 97.68(8) . . ?
Se3 Co2 Se2 93.14(5) . . ?
Se8 Co2 Se2 156.57(6) . . ?
Se1 Co2 Se2 83.16(5) . . ?
P5 Co2 Co3 124.02(8) . . ?
Se3 Co2 Co3 52.91(4) . . ?
Se8 Co2 Co3 112.29(5) . . ?
Se1 Co2 Co3 109.90(5) . . ?
Se2 Co2 Co3 51.88(4) . . ?
P5 Co2 Co6 144.59(8) . . ?
Se3 Co2 Co6 110.52(5) . . ?
Se8 Co2 Co6 50.93(4) . . ?
Se1 Co2 Co6 50.94(4) . . ?
Se2 Co2 Co6 108.03(5) . . ?
Co3 Co2 Co6 91.26(4) . . ?
P5 Co2 Co4 130.79(8) . . ?
Se3 Co2 Co4 51.01(4) . . ?
Se8 Co2 Co4 50.57(4) . . ?
Se1 Co2 Co4 110.28(5) . . ?
Se2 Co2 Co4 112.85(5) . . ?
Co3 Co2 Co4 62.15(4) . . ?
Co6 Co2 Co4 59.82(4) . . ?
P2 Co3 Se2 96.49(8) . . ?
P2 Co3 Se7 103.04(7) . . ?
Se2 Co3 Se7 88.27(5) . . ?
P2 Co3 Se4 105.19(9) . . ?
Se2 Co3 Se4 158.29(7) . . ?
Se7 Co3 Se4 85.77(5) . . ?
P2 Co3 Se3 100.27(7) . . ?
Se2 Co3 Se3 93.21(5) . . ?
Se7 Co3 Se3 156.33(6) . . ?
Se4 Co3 Se3 84.18(5) . . ?
P2 Co3 Co2 129.68(8) . . ?
Se2 Co3 Co2 52.87(4) . . ?
Se7 Co3 Co2 113.11(5) . . ?
Se4 Co3 Co2 111.08(5) . . ?
Se3 Co3 Co2 52.00(4) . . ?
P2 Co3 Co1 132.74(8) . . ?
Se2 Co3 Co1 51.55(4) . . ?
Se7 Co3 Co1 50.84(4) . . ?
Se4 Co3 Co1 110.00(5) . . ?
Se3 Co3 Co1 113.59(5) . . ?
Co2 Co3 Co1 62.84(4) . . ?
P2 Co3 Co5 139.40(8) . . ?
Se2 Co3 Co5 110.92(5) . . ?
Se7 Co3 Co5 50.86(4) . . ?
Se4 Co3 Co5 50.34(4) . . ?
Se3 Co3 Co5 107.20(5) . . ?
Co2 Co3 Co5 90.91(5) . . ?
Co1 Co3 Co5 59.85(4) . . ?
P6 Co4 Se8 105.15(8) . . ?
P6 Co4 Se5 96.69(8) . . ?
Se8 Co4 Se5 87.40(5) . . ?
P6 Co4 Se3 104.69(8) . . ?
Se8 Co4 Se3 86.71(5) . . ?
Se5 Co4 Se3 158.62(6) . . ?
P6 Co4 Se4 98.61(8) . . ?
Se8 Co4 Se4 155.99(6) . . ?
Se5 Co4 Se4 93.26(5) . . ?
Se3 Co4 Se4 84.00(5) . . ?
P6 Co4 Co5 128.45(8) . . ?
Se8 Co4 Co5 112.41(5) . . ?
Se5 Co4 Co5 52.85(4) . . ?
Se3 Co4 Co5 111.30(5) . . ?
Se4 Co4 Co5 51.91(4) . . ?
P6 Co4 Co6 134.92(8) . . ?
Se8 Co4 Co6 51.03(4) . . ?
Se5 Co4 Co6 51.42(4) . . ?
Se3 Co4 Co6 110.22(5) . . ?
Se4 Co4 Co6 112.37(5) . . ?
Co5 Co4 Co6 61.82(4) . . ?
P6 Co4 Co2 140.28(8) . . ?
Se8 Co4 Co2 50.89(4) . . ?
Se5 Co4 Co2 111.02(5) . . ?
Se3 Co4 Co2 50.63(4) . . ?
Se4 Co4 Co2 107.27(5) . . ?
Co5 Co4 Co2 91.25(4) . . ?
Co6 Co4 Co2 59.90(4) . . ?
P3 Co5 Se4 93.96(8) . . ?
P3 Co5 Se6 107.44(8) . . ?
Se4 Co5 Se6 158.59(6) . . ?
P3 Co5 Se7 106.18(8) . . ?
Se4 Co5 Se7 85.67(5) . . ?
Se6 Co5 Se7 87.59(5) . . ?
P3 Co5 Se5 96.78(8) . . ?
Se4 Co5 Se5 93.54(5) . . ?
Se6 Co5 Se5 84.87(5) . . ?
Se7 Co5 Se5 157.03(6) . . ?
P3 Co5 Co4 125.27(8) . . ?
Se4 Co5 Co4 53.11(4) . . ?
Se6 Co5 Co4 111.75(5) . . ?
Se7 Co5 Co4 112.05(5) . . ?
Se5 Co5 Co4 52.01(4) . . ?
P3 Co5 Co1 142.81(8) . . ?
Se4 Co5 Co1 110.07(5) . . ?
Se6 Co5 Co1 51.29(4) . . ?
Se7 Co5 Co1 50.60(4) . . ?
Se5 Co5 Co1 109.13(5) . . ?
Co4 Co5 Co1 91.90(4) . . ?
P3 Co5 Co3 133.19(8) . . ?
Se4 Co5 Co3 50.72(4) . . ?
Se6 Co5 Co3 110.46(5) . . ?
Se7 Co5 Co3 50.34(4) . . ?
Se5 Co5 Co3 112.87(5) . . ?
Co4 Co5 Co3 62.03(4) . . ?
Co1 Co5 Co3 59.53(4) . . ?
P3 Co5 Co6 137.46(8) . . ?
Se4 Co5 Co6 112.24(5) . . ?
Se6 Co5 Co6 51.35(4) . . ?
Se7 Co5 Co6 108.59(5) . . ?
Se5 Co5 Co6 50.68(4) . . ?
Co4 Co5 Co6 60.49(4) . . ?
Co1 Co5 Co6 58.53(4) . . ?
Co3 Co5 Co6 88.50(4) . . ?
P4 Co6 Se8 104.07(7) . . ?
P4 Co6 Se1 92.77(8) . . ?
Se8 Co6 Se1 88.39(5) . . ?
P4 Co6 Se5 109.08(8) . . ?
Se8 Co6 Se5 86.70(5) . . ?
Se1 Co6 Se5 158.14(7) . . ?
P4 Co6 Se6 99.48(7) . . ?
Se8 Co6 Se6 156.39(7) . . ?
Se1 Co6 Se6 92.24(5) . . ?
Se5 Co6 Se6 83.97(5) . . ?
P4 Co6 Co1 126.14(8) . . ?
Se8 Co6 Co1 112.79(5) . . ?
Se1 Co6 Co1 52.23(4) . . ?
Se5 Co6 Co1 110.85(5) . . ?
Se6 Co6 Co1 51.80(4) . . ?
P4 Co6 Co4 142.55(8) . . ?
Se8 Co6 Co4 50.80(4) . . ?
Se1 Co6 Co4 111.08(5) . . ?
Se5 Co6 Co4 50.73(4) . . ?
Se6 Co6 Co4 107.64(5) . . ?
Co1 Co6 Co4 91.18(5) . . ?
P4 Co6 Co2 130.36(8) . . ?
Se8 Co6 Co2 51.03(4) . . ?
Se1 Co6 Co2 51.28(4) . . ?
Se5 Co6 Co2 110.72(5) . . ?
Se6 Co6 Co2 112.98(5) . . ?
Co1 Co6 Co2 62.32(4) . . ?
Co4 Co6 Co2 60.28(4) . . ?
P4 Co6 Co5 139.84(8) . . ?
Se8 Co6 Co5 108.10(5) . . ?
Se1 Co6 Co5 111.31(5) . . ?
Se5 Co6 Co5 50.80(4) . . ?
Se6 Co6 Co5 50.03(4) . . ?
Co1 Co6 Co5 60.14(4) . . ?
Co4 Co6 Co5 57.69(4) . . ?
Co2 Co6 Co5 89.08(4) . . ?
P7 Co7 Se14 96.02(9) . . ?
P7 Co7 Se15 107.25(8) . . ?
Se14 Co7 Se15 87.12(5) . . ?
P7 Co7 Se10 105.69(9) . . ?
Se14 Co7 Se10 158.20(6) . . ?
Se15 Co7 Se10 88.33(5) . . ?
P7 Co7 Se9 95.30(8) . . ?
Se14 Co7 Se9 93.29(5) . . ?
Se15 Co7 Se9 157.30(6) . . ?
Se10 Co7 Se9 82.90(5) . . ?
P7 Co7 Co12 125.73(9) . . ?
Se14 Co7 Co12 52.89(4) . . ?
Se15 Co7 Co12 113.01(6) . . ?
Se10 Co7 Co12 110.24(5) . . ?
Se9 Co7 Co12 52.06(4) . . ?
P7 Co7 Co9 142.24(9) . . ?
Se14 Co7 Co9 111.01(5) . . ?
Se15 Co7 Co9 51.05(4) . . ?
Se10 Co7 Co9 51.21(4) . . ?
Se9 Co7 Co9 108.43(5) . . ?
Co12 Co7 Co9 91.95(5) . . ?
P7 Co7 Co11 135.42(9) . . ?
Se14 Co7 Co11 51.16(4) . . ?
Se15 Co7 Co11 50.83(4) . . ?
Se10 Co7 Co11 110.88(5) . . ?
Se9 Co7 Co11 113.46(5) . . ?
Co12 Co7 Co11 62.58(4) . . ?
Co9 Co7 Co11 60.16(4) . . ?
P11 Co8 Se16 104.25(8) . . ?
P11 Co8 Se11 93.52(8) . . ?
Se16 Co8 Se11 88.88(5) . . ?
P11 Co8 Se9 108.50(8) . . ?
Se16 Co8 Se9 87.41(5) . . ?
Se11 Co8 Se9 157.90(6) . . ?
P11 Co8 Se10 99.57(8) . . ?
Se16 Co8 Se10 156.08(6) . . ?
Se11 Co8 Se10 91.95(5) . . ?
Se9 Co8 Se10 82.87(5) . . ?
P11 Co8 Co9 127.01(8) . . ?
Se16 Co8 Co9 112.76(5) . . ?
Se11 Co8 Co9 52.38(4) . . ?
Se9 Co8 Co9 109.70(5) . . ?
Se10 Co8 Co9 51.62(4) . . ?
P11 Co8 Co10 131.13(8) . . ?
Se16 Co8 Co10 51.57(4) . . ?
Se11 Co8 Co10 51.20(4) . . ?
Se9 Co8 Co10 111.21(5) . . ?
Se10 Co8 Co10 112.41(5) . . ?
Co9 Co8 Co10 61.85(4) . . ?
P11 Co8 Co12 141.94(8) . . ?
Se16 Co8 Co12 50.72(4) . . ?
Se11 Co8 Co12 111.51(5) . . ?
Se9 Co8 Co12 50.92(4) . . ?
Se10 Co8 Co12 107.41(5) . . ?
Co9 Co8 Co12 91.00(4) . . ?
Co10 Co8 Co12 60.76(4) . . ?
P8 Co9 Se15 105.29(8) . . ?
P8 Co9 Se12 107.64(8) . . ?
Se15 Co9 Se12 87.13(5) . . ?
P8 Co9 Se10 94.44(8) . . ?
Se15 Co9 Se10 88.77(5) . . ?
Se12 Co9 Se10 157.84(7) . . ?
P8 Co9 Se11 97.98(7) . . ?
Se15 Co9 Se11 156.61(7) . . ?
Se12 Co9 Se11 83.69(5) . . ?
Se10 Co9 Se11 91.67(5) . . ?
P8 Co9 Co8 126.42(8) . . ?
Se15 Co9 Co8 113.08(5) . . ?
Se12 Co9 Co8 110.17(5) . . ?
Se10 Co9 Co8 52.19(4) . . ?
Se11 Co9 Co8 51.46(4) . . ?
P8 Co9 Co7 132.69(8) . . ?
Se15 Co9 Co7 51.37(4) . . ?
Se12 Co9 Co7 110.70(5) . . ?
Se10 Co9 Co7 51.45(4) . . ?
Se11 Co9 Co7 112.65(5) . . ?
Co8 Co9 Co7 62.26(4) . . ?
P8 Co9 Co11 142.42(8) . . ?
Se15 Co9 Co11 50.96(4) . . ?
Se12 Co9 Co11 50.75(4) . . ?
Se10 Co9 Co11 111.29(5) . . ?
Se11 Co9 Co11 107.76(5) . . ?
Co8 Co9 Co11 91.16(5) . . ?
Co7 Co9 Co11 60.33(4) . . ?
P12 Co10 Se13 93.00(8) . . ?
P12 Co10 Se11 108.31(8) . . ?
Se13 Co10 Se11 158.67(6) . . ?
P12 Co10 Se16 107.26(8) . . ?
Se13 Co10 Se16 85.89(5) . . ?
Se11 Co10 Se16 88.66(5) . . ?
P12 Co10 Se12 95.61(8) . . ?
Se13 Co10 Se12 93.19(5) . . ?
Se11 Co10 Se12 83.94(5) . . ?
Se16 Co10 Se12 157.14(6) . . ?
P12 Co10 Co11 123.48(8) . . ?
Se13 Co10 Co11 52.87(4) . . ?
Se11 Co10 Co11 111.26(5) . . ?
Se16 Co10 Co11 112.30(5) . . ?
Se12 Co10 Co11 51.79(4) . . ?
P12 Co10 Co8 144.21(8) . . ?
Se13 Co10 Co8 110.73(5) . . ?
Se11 Co10 Co8 51.37(4) . . ?
Se16 Co10 Co8 51.12(4) . . ?
Se12 Co10 Co8 108.86(5) . . ?
Co11 Co10 Co8 92.31(4) . . ?
P12 Co10 Co12 133.21(8) . . ?
Se13 Co10 Co12 51.03(4) . . ?
Se11 Co10 Co12 110.84(5) . . ?
Se16 Co10 Co12 50.26(4) . . ?
Se12 Co10 Co12 112.89(5) . . ?
Co11 Co10 Co12 62.32(4) . . ?
Co8 Co10 Co12 59.93(4) . . ?
P9 Co11 Se12 98.23(8) . . ?
P9 Co11 Se15 105.26(9) . . ?
Se12 Co11 Se15 87.12(5) . . ?
P9 Co11 Se14 104.20(8) . . ?
Se12 Co11 Se14 157.57(6) . . ?
Se15 Co11 Se14 86.89(5) . . ?
P9 Co11 Se13 98.81(9) . . ?
Se12 Co11 Se13 92.98(5) . . ?
Se15 Co11 Se13 155.67(6) . . ?
Se14 Co11 Se13 83.81(5) . . ?
P9 Co11 Co10 129.53(8) . . ?
Se12 Co11 Co10 52.72(4) . . ?
Se15 Co11 Co10 112.06(5) . . ?
Se14 Co11 Co10 110.43(5) . . ?
Se13 Co11 Co10 51.68(4) . . ?
P9 Co11 Co9 135.54(9) . . ?
Se12 Co11 Co9 50.94(4) . . ?
Se15 Co11 Co9 50.77(4) . . ?
Se14 Co11 Co9 109.94(5) . . ?
Se13 Co11 Co9 112.20(5) . . ?
Co10 Co11 Co9 61.77(4) . . ?
P9 Co11 Co7 140.07(8) . . ?
Se12 Co11 Co7 110.08(5) . . ?
Se15 Co11 Co7 50.95(4) . . ?
Se14 Co11 Co7 50.74(4) . . ?
Se13 Co11 Co7 106.96(5) . . ?
Co10 Co11 Co7 90.36(4) . . ?
Co9 Co11 Co7 59.51(4) . . ?
P10 Co12 Se16 104.44(7) . . ?
P10 Co12 Se9 96.07(8) . . ?
Se16 Co12 Se9 88.00(5) . . ?
P10 Co12 Se13 106.26(9) . . ?
Se16 Co12 Se13 85.93(5) . . ?
Se9 Co12 Se13 157.66(7) . . ?
P10 Co12 Se14 98.67(7) . . ?
Se16 Co12 Se14 156.58(7) . . ?
Se9 Co12 Se14 93.37(5) . . ?
Se13 Co12 Se14 83.99(5) . . ?
P10 Co12 Co7 128.30(8) . . ?
Se16 Co12 Co7 113.06(5) . . ?
Se9 Co12 Co7 52.91(4) . . ?
Se13 Co12 Co7 110.55(5) . . ?
Se14 Co12 Co7 52.15(4) . . ?
P10 Co12 Co8 133.52(8) . . ?
Se16 Co12 Co8 50.94(4) . . ?
Se9 Co12 Co8 51.44(4) . . ?
Se13 Co12 Co8 109.51(5) . . ?
Se14 Co12 Co8 113.55(5) . . ?
Co7 Co12 Co8 62.65(4) . . ?
P10 Co12 Co10 141.20(8) . . ?
Se16 Co12 Co10 50.93(4) . . ?
Se9 Co12 Co10 110.30(5) . . ?
Se13 Co12 Co10 50.43(4) . . ?
Se14 Co12 Co10 107.32(5) . . ?
Co7 Co12 Co10 90.50(5) . . ?
Co8 Co12 Co10 59.31(4) . . ?
N1 Zn1 N4 160.8(3) . . ?
N1 Zn1 Se6 96.7(2) . . ?
N4 Zn1 Se6 97.6(2) . . ?
N1 Zn1 Se1 97.9(2) . . ?
N4 Zn1 Se1 97.4(2) . . ?
Se6 Zn1 Se1 78.90(4) . . ?
N2 Zn2 N5 161.0(3) . . ?
N2 Zn2 Se3 100.1(2) . . ?
N5 Zn2 Se3 93.4(2) . . ?
N2 Zn2 Se2 99.1(2) . . ?
N5 Zn2 Se2 96.5(2) . . ?
Se3 Zn2 Se2 78.81(4) . . ?
N2 Zn2 P2 32.4(2) . . ?
N5 Zn2 P2 166.6(2) . . ?
Se3 Zn2 P2 76.95(6) . . ?
Se2 Zn2 P2 72.67(6) . . ?
N6 Zn3 N3 162.3(3) . . ?
N6 Zn3 Se4 98.2(2) . . ?
N3 Zn3 Se4 93.9(2) . . ?
N6 Zn3 Se5 98.7(2) . . ?
N3 Zn3 Se5 96.3(2) . . ?
Se4 Zn3 Se5 78.33(4) . . ?
N7 Zn4 N10 160.6(3) . . ?
N7 Zn4 Se14 97.8(2) . . ?
N10 Zn4 Se14 97.9(2) . . ?
N7 Zn4 Se9 95.6(2) . . ?
N10 Zn4 Se9 98.5(2) . . ?
Se14 Zn4 Se9 78.95(4) . . ?
N8 Zn5 N11 161.7(3) . . ?
N8 Zn5 Se10 98.2(2) . . ?
N11 Zn5 Se10 96.5(2) . . ?
N8 Zn5 Se11 96.5(2) . . ?
N11 Zn5 Se11 97.0(2) . . ?
Se10 Zn5 Se11 78.50(4) . . ?
N12 Zn6 N9 162.4(3) . . ?
N12 Zn6 Se13 98.7(2) . . ?
N9 Zn6 Se13 95.4(3) . . ?
N12 Zn6 Se12 90.5(2) . . ?
N9 Zn6 Se12 102.7(2) . . ?
Se13 Zn6 Se12 78.44(4) . . ?
N12 Zn6 P9 164.2(2) . . ?
N9 Zn6 P9 32.0(2) . . ?
Se13 Zn6 P9 76.55(6) . . ?
Se12 Zn6 P9 73.80(6) . . ?
Co6 Se1 Co2 77.78(5) . . ?
Co6 Se1 Co1 76.14(5) . . ?
Co2 Se1 Co1 79.87(5) . . ?
Co6 Se1 Zn1 77.52(4) . . ?
Co2 Se1 Zn1 149.57(5) . . ?
Co1 Se1 Zn1 77.20(4) . . ?
Co3 Se2 Co1 77.68(5) . . ?
Co3 Se2 Co2 75.25(5) . . ?
Co1 Se2 Co2 79.80(5) . . ?
Co3 Se2 Zn2 75.07(4) . . ?
Co1 Se2 Zn2 148.57(5) . . ?
Co2 Se2 Zn2 78.39(4) . . ?
Co2 Se3 Co4 78.35(5) . . ?
Co2 Se3 Co3 75.09(5) . . ?
Co4 Se3 Co3 79.28(4) . . ?
Co2 Se3 Zn2 80.38(5) . . ?
Co4 Se3 Zn2 150.76(5) . . ?
Co3 Se3 Zn2 76.00(4) . . ?
Co5 Se4 Co3 78.94(5) . . ?
Co5 Se4 Co4 74.98(5) . . ?
Co3 Se4 Co4 79.29(5) . . ?
Co5 Se4 Zn3 80.28(5) . . ?
Co3 Se4 Zn3 152.07(6) . . ?
Co4 Se4 Zn3 77.44(5) . . ?
Co4 Se5 Co6 77.85(5) . . ?
Co4 Se5 Co5 75.14(5) . . ?
Co6 Se5 Co5 78.52(5) . . ?
Co4 Se5 Zn3 75.39(5) . . ?
Co6 Se5 Zn3 147.51(5) . . ?
Co5 Se5 Zn3 77.09(4) . . ?
Co5 Se6 Co1 78.03(5) . . ?
Co5 Se6 Co6 78.63(4) . . ?
Co1 Se6 Co6 75.65(4) . . ?
Co5 Se6 Zn1 150.12(5) . . ?
Co1 Se6 Zn1 78.38(5) . . ?
Co6 Se6 Zn1 77.98(4) . . ?
Co1 Se7 Co3 78.20(5) . . ?
Co1 Se7 Co5 78.15(5) . . ?
Co3 Se7 Co5 78.80(4) . . ?
Co4 Se8 Co6 78.17(4) . . ?
Co4 Se8 Co2 78.54(5) . . ?
Co6 Se8 Co2 78.04(5) . . ?
Co12 Se9 Co8 77.64(5) . . ?
Co12 Se9 Co7 75.03(5) . . ?
Co8 Se9 Co7 79.53(5) . . ?
Co12 Se9 Zn4 76.18(4) . . ?
Co8 Se9 Zn4 148.64(5) . . ?
Co7 Se9 Zn4 77.29(4) . . ?
Co9 Se10 Co7 77.34(5) . . ?
Co9 Se10 Co8 76.19(5) . . ?
Co7 Se10 Co8 79.61(5) . . ?
Co9 Se10 Zn5 78.48(4) . . ?
Co7 Se10 Zn5 150.38(5) . . ?
Co8 Se10 Zn5 78.22(4) . . ?
Co10 Se11 Co8 77.43(5) . . ?
Co10 Se11 Co9 79.09(5) . . ?
Co8 Se11 Co9 76.16(5) . . ?
Co10 Se11 Zn5 149.68(5) . . ?
Co8 Se11 Zn5 78.26(5) . . ?
Co9 Se11 Zn5 77.72(4) . . ?
Co11 Se12 Co9 78.30(5) . . ?
Co11 Se12 Co10 75.49(5) . . ?
Co9 Se12 Co10 79.00(5) . . ?
Co11 Se12 Zn6 74.65(5) . . ?
Co9 Se12 Zn6 148.05(6) . . ?
Co10 Se12 Zn6 78.03(5) . . ?
Co10 Se13 Co12 78.54(5) . . ?
Co10 Se13 Co11 75.45(5) . . ?
Co12 Se13 Co11 79.64(5) . . ?
Co10 Se13 Zn6 80.95(5) . . ?
Co12 Se13 Zn6 151.61(6) . . ?
Co11 Se13 Zn6 76.33(5) . . ?
Co7 Se14 Co11 78.10(5) . . ?
Co7 Se14 Co12 74.96(5) . . ?
Co11 Se14 Co12 79.72(5) . . ?
Co7 Se14 Zn4 79.07(5) . . ?
Co11 Se14 Zn4 150.91(5) . . ?
Co12 Se14 Zn4 77.12(4) . . ?
Co9 Se15 Co11 78.27(5) . . ?
Co9 Se15 Co7 77.58(5) . . ?
Co11 Se15 Co7 78.22(5) . . ?
Co12 Se16 Co8 78.34(5) . . ?
Co12 Se16 Co10 78.82(5) . . ?
Co8 Se16 Co10 77.31(5) . . ?

loop_
_geom_bond_atom_site_label_1
_geom_bond_atom_site_label_2
_geom_bond_distance
_geom_bond_site_symmetry_2
_geom_bond_publ_flag
C1 N1 1.484(10) . ?
C1 C2 1.545(13) . ?
C1 C3 1.557(14) . ?
C1 H1 1 . ?
C2 H2A 0.98 . ?
C2 H2B 0.98 . ?
C2 H2C 0.98 . ?
C3 H3A 0.98 . ?
C3 H3B 0.98 . ?
C3 H3C 0.98 . ?
C4 C5 1.364(13) . ?
C4 C9 1.428(11) . ?
C4 P1 1.837(8) . ?
C5 C6 1.395(12) . ?
C5 H5 0.95 . ?
C6 C7 1.414(14) . ?
C6 H6 0.95 . ?
C7 C8 1.326(15) . ?
C7 H7 0.95 . ?
C8 C9 1.389(12) . ?
C8 H8 0.95 . ?
C9 H9 0.95 . ?
C10 C15 1.391(12) . ?
C10 C11 1.414(13) . ?
C10 P1 1.808(9) . ?
C11 C12 1.395(13) . ?
C11 H11 0.95 . ?
C12 C13 1.389(16) . ?
C12 H12 0.95 . ?
C13 C14 1.397(17) . ?
C13 H13 0.95 . ?
C14 C15 1.417(14) . ?
C14 H14 0.95 . ?
C15 H15 0.95 . ?
C16 N2 1.473(11) . ?
C16 C18 1.525(13) . ?
C16 C17 1.558(12) . ?
C16 H16 1 . ?
C17 H17A 0.98 . ?
C17 H17B 0.98 . ?
C17 H17C 0.98 . ?
C18 H18A 0.98 . ?
C18 H18B 0.98 . ?
C18 H18C 0.98 . ?
C19 C20 1.406(13) . ?
C19 C24 1.407(12) . ?
C19 P2 1.831(9) . ?
C20 C21 1.400(12) . ?
C20 H20 0.95 . ?
C21 C22 1.378(13) . ?
C21 H21 0.95 . ?
C22 C23 1.392(13) . ?
C22 H22 0.95 . ?
C23 C24 1.380(13) . ?
C23 H23 0.95 . ?
C24 H24 0.95 . ?
C25 C30 1.393(13) . ?
C25 C26 1.402(12) . ?
C25 P2 1.823(10) . ?
C26 C27 1.380(14) . ?
C26 H26 0.95 . ?
C27 C28 1.389(15) . ?
C27 H27 0.95 . ?
C28 C29 1.365(15) . ?
C28 H28 0.95 . ?
C29 C30 1.392(14) . ?
C29 H29 0.95 . ?
C30 H30 0.95 . ?
C31 N3 1.470(10) . ?
C31 C33 1.534(13) . ?
C31 C32 1.540(14) . ?
C31 H31 1 . ?
C32 H32A 0.98 . ?
C32 H32B 0.98 . ?
C32 H32C 0.98 . ?
C33 H33A 0.98 . ?
C33 H33B 0.98 . ?
C33 H33C 0.98 . ?
C34 C35 1.347(12) . ?
C34 C39 1.392(13) . ?
C34 P3 1.851(9) . ?
C35 C36 1.429(12) . ?
C35 H35 0.95 . ?
C36 C37 1.389(13) . ?
C36 H36 0.95 . ?
C37 C38 1.410(13) . ?
C37 H37 0.95 . ?
C38 C39 1.368(13) . ?
C38 H38 0.95 . ?
C39 H39 0.95 . ?
C40 C45 1.361(11) . ?
C40 C41 1.409(11) . ?
C40 P3 1.851(8) . ?
C41 C42 1.391(10) . ?
C41 H41 0.95 . ?
C42 C43 1.386(12) . ?
C42 H42 0.95 . ?
C43 C44 1.388(13) . ?
C43 H43 0.95 . ?
C44 C45 1.403(11) . ?
C44 H44 0.95 . ?
C45 H45 0.95 . ?
C46 N4 1.485(11) . ?
C46 C47 1.496(13) . ?
C46 C48 1.524(12) . ?
C46 H46 1 . ?
C47 H47A 0.98 . ?
C47 H47B 0.98 . ?
C47 H47C 0.98 . ?
C48 H48A 0.98 . ?
C48 H48B 0.98 . ?
C48 H48C 0.98 . ?
C49 C54 1.390(12) . ?
C49 C50 1.419(12) . ?
C49 P4 1.845(9) . ?
C50 C51 1.365(12) . ?
C50 H50 0.95 . ?
C51 C52 1.363(14) . ?
C51 H51 0.95 . ?
C52 C53 1.387(14) . ?
C52 H52 0.95 . ?
C53 C54 1.383(13) . ?
C53 H53 0.95 . ?
C54 H54 0.95 . ?
C55 C56 1.391(12) . ?
C55 C60 1.411(12) . ?
C55 P4 1.831(8) . ?
C56 C57 1.386(13) . ?
C56 H56 0.95 . ?
C57 C58 1.396(14) . ?
C57 H57 0.95 . ?
C58 C59 1.352(14) . ?
C58 H58 0.95 . ?
C59 C60 1.360(14) . ?
C59 H59 0.95 . ?
C60 H60 0.95 . ?
C61 N5 1.491(10) . ?
C61 C63 1.524(12) . ?
C61 C62 1.525(13) . ?
C61 H61 1 . ?
C62 H62A 0.98 . ?
C62 H62B 0.98 . ?
C62 H62C 0.98 . ?
C63 H63A 0.98 . ?
C63 H63B 0.98 . ?
C63 H63C 0.98 . ?
C64 C65 1.350(12) . ?
C64 C69 1.420(11) . ?
C64 P5 1.835(8) . ?
C65 C66 1.379(13) . ?
C65 H65 0.95 . ?
C66 C67 1.387(12) . ?
C66 H66 0.95 . ?
C67 C68 1.349(12) . ?
C67 H67 0.95 . ?
C68 C69 1.399(11) . ?
C68 H68 0.95 . ?
C69 H69 0.95 . ?
C70 C71 1.374(11) . ?
C70 C75 1.409(10) . ?
C70 P5 1.860(8) . ?
C71 C72 1.383(11) . ?
C71 H71 0.95 . ?
C72 C73 1.387(11) . ?
C72 H72 0.95 . ?
C73 C74 1.393(11) . ?
C73 H73 0.95 . ?
C74 C75 1.404(10) . ?
C74 H74 0.95 . ?
C75 H75 0.95 . ?
C76 C77 1.485(16) . ?
C76 N6 1.486(12) . ?
C76 C78 1.569(17) . ?
C76 H76 1 . ?
C77 H77A 0.98 . ?
C77 H77B 0.98 . ?
C77 H77C 0.98 . ?
C78 H78A 0.98 . ?
C78 H78B 0.98 . ?
C78 H78C 0.98 . ?
C79 C84 1.396(11) . ?
C79 C80 1.410(12) . ?
C79 P6 1.839(9) . ?
C80 C81 1.361(13) . ?
C80 H80 0.95 . ?
C81 C82 1.377(12) . ?
C81 H81 0.95 . ?
C82 C83 1.398(13) . ?
C82 H82 0.95 . ?
C83 C84 1.380(13) . ?
C83 H83 0.95 . ?
C84 H84 0.95 . ?
C85 C90 1.382(12) . ?
C85 C86 1.409(12) . ?
C85 P6 1.840(8) . ?
C86 C87 1.377(12) . ?
C86 H86 0.95 . ?
C87 C88 1.375(13) . ?
C87 H87 0.95 . ?
C88 C89 1.393(14) . ?
C88 H88 0.95 . ?
C89 C90 1.397(12) . ?
C89 H89 0.95 . ?
C90 H90 0.95 . ?
C101 N7 1.469(10) . ?
C101 C102 1.498(12) . ?
C101 C103 1.498(12) . ?
C101 H101 1 . ?
C102 H10A 0.98 . ?
C102 H10B 0.98 . ?
C102 H10C 0.98 . ?
C103 H10D 0.98 . ?
C103 H10E 0.98 . ?
C103 H10F 0.98 . ?
C104 C105 1.372(14) . ?
C104 C109 1.408(13) . ?
C104 P7 1.860(12) . ?
C105 C106 1.367(13) . ?
C105 H105 0.95 . ?
C106 C107 1.336(14) . ?
C106 H106 0.95 . ?
C107 C108 1.364(15) . ?
C107 H107 0.95 . ?
C108 C109 1.393(14) . ?
C108 H108 0.95 . ?
C109 H109 0.95 . ?
C110 C111 1.323(16) . ?
C110 C115 1.440(15) . ?
C110 P7 1.826(9) . ?
C111 C112 1.447(14) . ?
C111 H111 0.95 . ?
C112 C113 1.351(18) . ?
C112 H112 0.95 . ?
C113 C114 1.440(19) . ?
C113 H113 0.95 . ?
C114 C115 1.391(14) . ?
C114 H114 0.95 . ?
C115 H115 0.95 . ?
C116 N8 1.488(11) . ?
C116 C118 1.538(12) . ?
C116 C117 1.541(13) . ?
C116 H116 1 . ?
C117 H11A 0.98 . ?
C117 H11B 0.98 . ?
C117 H11C 0.98 . ?
C118 H11D 0.98 . ?
C118 H11E 0.98 . ?
C118 H11F 0.98 . ?
C119 C120 1.394(12) . ?
C119 C124 1.406(12) . ?
C119 P8 1.832(9) . ?
C120 C121 1.383(12) . ?
C120 H120 0.95 . ?
C121 C122 1.436(14) . ?
C121 H121 0.95 . ?
C122 C123 1.347(13) . ?
C122 H122 0.95 . ?
C123 C124 1.389(12) . ?
C123 H123 0.95 . ?
C124 H124 0.95 . ?
C125 C126 1.376(12) . ?
C125 C130 1.394(12) . ?
C125 P8 1.834(10) . ?
C126 C127 1.398(13) . ?
C126 H126 0.95 . ?
C127 C128 1.367(14) . ?
C127 H127 0.95 . ?
C128 C129 1.419(14) . ?
C128 H128 0.95 . ?
C129 C130 1.389(14) . ?
C129 H129 0.95 . ?
C130 H130 0.95 . ?
C131 C133 1.449(15) . ?
C131 N9 1.488(12) . ?
C131 C132 1.518(16) . ?
C131 H131 1 . ?
C132 H13A 0.98 . ?
C132 H13B 0.98 . ?
C132 H13C 0.98 . ?
C133 H13D 0.98 . ?
C133 H13E 0.98 . ?
C133 H13F 0.98 . ?
C134 C135 1.386(13) . ?
C134 C139 1.416(12) . ?
C134 P9 1.829(9) . ?
C135 C136 1.393(13) . ?
C135 H135 0.95 . ?
C136 C137 1.398(13) . ?
C136 H136 0.95 . ?
C137 C138 1.332(14) . ?
C137 H137 0.95 . ?
C138 C139 1.390(13) . ?
C138 H138 0.95 . ?
C139 H139 0.95 . ?
C140 C145 1.369(13) . ?
C140 C141 1.416(13) . ?
C140 P9 1.830(9) . ?
C141 C142 1.404(13) . ?
C141 H141 0.95 . ?
C142 C143 1.386(17) . ?
C142 H142 0.95 . ?
C143 C144 1.361(17) . ?
C143 H143 0.95 . ?
C144 C145 1.428(14) . ?
C144 H144 0.95 . ?
C145 H145 0.95 . ?
C146 N10 1.488(11) . ?
C146 C147 1.499(12) . ?
C146 C148 1.515(13) . ?
C146 H146 1 . ?
C147 H14A 0.98 . ?
C147 H14B 0.98 . ?
C147 H14C 0.98 . ?
C148 H14D 0.98 . ?
C148 H14E 0.98 . ?
C148 H14F 0.98 . ?
C149 C150 1.364(12) . ?
C149 C154 1.408(12) . ?
C149 P10 1.845(8) . ?
C150 C151 1.398(13) . ?
C150 H150 0.95 . ?
C151 C152 1.376(14) . ?
C151 H151 0.95 . ?
C152 C153 1.379(14) . ?
C152 H152 0.95 . ?
C153 C154 1.375(12) . ?
C153 H153 0.95 . ?
C154 H154 0.95 . ?
C155 C160 1.392(13) . ?
C155 C156 1.396(12) . ?
C155 P10 1.827(10) . ?
C156 C157 1.383(14) . ?
C156 H156 0.95 . ?
C157 C158 1.353(14) . ?
C157 H157 0.95 . ?
C158 C159 1.381(14) . ?
C158 H158 0.95 . ?
C159 C160 1.366(14) . ?
C159 H159 0.95 . ?
C160 H160 0.95 . ?
C161 N11 1.481(11) . ?
C161 C162 1.496(13) . ?
C161 C163 1.505(13) . ?
C161 H161 1 . ?
C162 H16A 0.98 . ?
C162 H16B 0.98 . ?
C162 H16C 0.98 . ?
C163 H16D 0.98 . ?
C163 H16E 0.98 . ?
C163 H16F 0.98 . ?
C164 C165 1.379(11) . ?
C164 C169 1.417(11) . ?
C164 P11 1.861(8) . ?
C165 C166 1.405(10) . ?
C165 H165 0.95 . ?
C166 C167 1.394(11) . ?
C166 H166 0.95 . ?
C167 C168 1.374(12) . ?
C167 H167 0.95 . ?
C168 C169 1.386(11) . ?
C168 H168 0.95 . ?
C169 H169 0.95 . ?
C170 C171 1.357(10) . ?
C170 C175 1.399(12) . ?
C170 P11 1.827(8) . ?
C171 C172 1.385(11) . ?
C171 H171 0.95 . ?
C172 C173 1.395(12) . ?
C172 H172 0.95 . ?
C173 C174 1.356(12) . ?
C173 H173 0.95 . ?
C174 C175 1.398(11) . ?
C174 H174 0.95 . ?
C175 H175 0.95 . ?
C176 C178 1.474(13) . ?
C176 N12 1.492(11) . ?
C176 C177 1.530(14) . ?
C176 H176 1 . ?
C177 H17D 0.98 . ?
C177 H17E 0.98 . ?
C177 H17F 0.98 . ?
C178 H17G 0.98 . ?
C178 H17H 0.98 . ?
C178 H17I 0.98 . ?
C179 C184 1.385(11) . ?
C179 C180 1.397(11) . ?
C179 P12 1.820(8) . ?
C180 C181 1.365(10) . ?
C180 H180 0.95 . ?
C181 C182 1.411(13) . ?
C181 H181 0.95 . ?
C182 C183 1.355(12) . ?
C182 H182 0.95 . ?
C183 C184 1.420(11) . ?
C183 H183 0.95 . ?
C184 H184 0.95 . ?
C185 C186 1.395(13) . ?
C185 C190 1.437(11) . ?
C185 P12 1.822(9) . ?
C186 C187 1.383(12) . ?
C186 H186 0.95 . ?
C187 C188 1.371(12) . ?
C187 H187 0.95 . ?
C188 C189 1.373(14) . ?
C188 H188 0.95 . ?
C189 C190 1.354(12) . ?
C189 H189 0.95 . ?
C190 H190 0.95 . ?
N1 P1 1.649(7) . ?
N1 Zn1 1.881(7) . ?
N1 H1A 0.88 . ?
N2 P2 1.660(7) . ?
N2 Zn2 1.893(8) . ?
N2 H2 0.88 . ?
N3 P3 1.642(8) . ?
N3 Zn3 1.894(7) . ?
N3 H3 0.88 . ?
N4 P4 1.668(7) . ?
N4 Zn1 1.887(7) . ?
N4 H4 0.88 . ?
N5 P5 1.663(8) . ?
N5 Zn2 1.895(7) . ?
N5 H5A 0.88 . ?
N6 P6 1.671(8) . ?
N6 Zn3 1.879(6) . ?
N6 H6A 0.88 . ?
N7 P7 1.676(8) . ?
N7 Zn4 1.887(7) . ?
N7 H7A 0.88 . ?
N8 P8 1.659(7) . ?
N8 Zn5 1.899(7) . ?
N8 H8A 0.88 . ?
N9 P9 1.646(8) . ?
N9 Zn6 1.906(7) . ?
N9 H9A 0.88 . ?
N10 P10 1.673(7) . ?
N10 Zn4 1.890(7) . ?
N10 H10 0.88 . ?
N11 P11 1.663(8) . ?
N11 Zn5 1.931(7) . ?
N11 H11G 0.88 . ?
N12 P12 1.665(7) . ?
N12 Zn6 1.889(7) . ?
N12 H12A 0.88 . ?
P1 Co1 2.163(2) . ?
P2 Co3 2.148(3) . ?
P2 Zn2 2.914(2) . ?
P3 Co5 2.158(2) . ?
P4 Co6 2.164(3) . ?
P5 Co2 2.161(2) . ?
P6 Co4 2.155(2) . ?
P7 Co7 2.161(2) . ?
P8 Co9 2.160(3) . ?
P9 Co11 2.169(3) . ?
P9 Zn6 2.917(3) . ?
P10 Co12 2.161(3) . ?
P11 Co8 2.162(2) . ?
P12 Co10 2.164(2) . ?
Co1 Se7 2.3364(15) . ?
Co1 Se6 2.3604(14) . ?
Co1 Se2 2.3644(14) . ?
Co1 Se1 2.3693(15) . ?
Co1 Co6 2.9100(16) . ?
Co1 Co3 2.9494(16) . ?
Co1 Co5 2.9590(16) . ?
Co2 Se3 2.3436(15) . ?
Co2 Se8 2.3507(15) . ?
Co2 Se1 2.3613(14) . ?
Co2 Se2 2.3697(14) . ?
Co2 Co3 2.8742(16) . ?
Co2 Co6 2.9579(16) . ?
Co2 Co4 2.9691(16) . ?
Co3 Se2 2.3383(15) . ?
Co3 Se7 2.3401(13) . ?
Co3 Se4 2.3520(15) . ?
Co3 Se3 2.3726(13) . ?
Co3 Co5 2.9820(16) . ?
Co4 Se8 2.3401(15) . ?
Co4 Se5 2.3404(14) . ?
Co4 Se3 2.3564(14) . ?
Co4 Se4 2.3767(14) . ?
Co4 Co5 2.8703(14) . ?
Co4 Co6 2.9554(16) . ?
Co5 Se4 2.3389(14) . ?
Co5 Se6 2.3399(14) . ?
Co5 Se7 2.3579(14) . ?
Co5 Se5 2.3670(14) . ?
Co5 Co6 2.9934(16) . ?
Co6 Se8 2.3474(12) . ?
Co6 Se1 2.3501(15) . ?
Co6 Se5 2.3632(15) . ?
Co6 Se6 2.3846(13) . ?
Co7 Se14 2.3482(16) . ?
Co7 Se15 2.3545(15) . ?
Co7 Se10 2.3595(15) . ?
Co7 Se9 2.3714(14) . ?
Co7 Co12 2.8721(17) . ?
Co7 Co9 2.9435(16) . ?
Co7 Co11 2.9678(17) . ?
Co8 Se16 2.3394(15) . ?
Co8 Se11 2.3466(15) . ?
Co8 Se9 2.3621(14) . ?
Co8 Se10 2.3699(14) . ?
Co8 Co9 2.9128(16) . ?
Co8 Co10 2.9319(17) . ?
Co8 Co12 2.9505(16) . ?
Co9 Se15 2.3438(12) . ?
Co9 Se12 2.3495(15) . ?
Co9 Se10 2.3514(15) . ?
Co9 Se11 2.3760(13) . ?
Co9 Co11 2.9629(17) . ?
Co10 Se13 2.3398(14) . ?
Co10 Se11 2.3412(14) . ?
Co10 Se16 2.3543(14) . ?
Co10 Se12 2.3727(14) . ?
Co10 Co11 2.8868(15) . ?
Co10 Co12 2.9750(16) . ?
Co11 Se12 2.3432(14) . ?
Co11 Se15 2.3504(16) . ?
Co11 Se14 2.3624(15) . ?
Co11 Se13 2.3777(15) . ?
Co12 Se16 2.3319(13) . ?
Co12 Se9 2.3448(15) . ?
Co12 Se13 2.3602(16) . ?
Co12 Se14 2.3718(13) . ?
Zn1 Se6 2.6597(14) . ?
Zn1 Se1 2.7108(13) . ?
Zn2 Se3 2.6584(15) . ?
Zn2 Se2 2.7332(14) . ?
Zn3 Se4 2.6476(15) . ?
Zn3 Se5 2.7797(15) . ?
Zn4 Se14 2.6643(15) . ?
Zn4 Se9 2.7332(14) . ?
Zn5 Se10 2.6714(14) . ?
Zn5 Se11 2.6886(15) . ?
Zn6 Se13 2.6497(16) . ?
Zn6 Se12 2.7632(16) . ?
